data_7218256
loop_
_publ_author_name
'Singh, Suryabhan'
'Bhattacharya, Subrato'

_publ_section_title
;
 Studies of structural diversity due to inter-/intra-molecular hydrogen
 bonding and photoluminescent properties in thiocarboxylate Cu(I) and
 Ag(I) complexes
;
_journal_name_full 'RSC Adv.'
_journal_paper_doi 10.1039/C4RA07883G
_journal_year 2014
_chemical_formula_sum 'C215 H181 Ag4 N8 O4 P8 S8'
_chemical_formula_weight 3876.48
_space_group_IT_number 2
_symmetry_cell_setting triclinic
_symmetry_Int_Tables_number 2
_symmetry_space_group_name_Hall '-P 1'
_symmetry_space_group_name_H-M 'P -1'
_atom_sites_solution_hydrogens geom
_atom_sites_solution_primary direct
_atom_sites_solution_secondary difmap
_audit_creation_method SHELXL-97
_cell_angle_alpha 89.880(3)
_cell_angle_beta 88.550(3)
_cell_angle_gamma 79.127(3)
_cell_formula_units_Z 2
_cell_length_a 18.1036(6)
_cell_length_b 19.7740(8)
_cell_length_c 27.1081(9)
_cell_measurement_temperature 293(2)
_cell_volume 9526.9(6)
_computing_structure_refinement 'SHELXL-97 (Sheldrick, 2008)'
_diffrn_ambient_temperature 293(2)
_diffrn_measured_fraction_theta_full 0.980
_diffrn_measured_fraction_theta_max 0.831
_diffrn_radiation_monochromator graphite
_diffrn_radiation_type MoK\a
_diffrn_radiation_wavelength 0.71073
_diffrn_reflns_av_R_equivalents 0.0687
_diffrn_reflns_av_sigmaI/netI 0.1297
_diffrn_reflns_limit_h_max 24
_diffrn_reflns_limit_h_min -22
_diffrn_reflns_limit_k_max 26
_diffrn_reflns_limit_k_min -26
_diffrn_reflns_limit_l_max 36
_diffrn_reflns_limit_l_min -35
_diffrn_reflns_number 82017
_diffrn_reflns_theta_full 25.00
_diffrn_reflns_theta_max 29.19
_diffrn_reflns_theta_min 3.01
_diffrn_source 'fine-focus sealed tube'
_exptl_absorpt_coefficient_mu 0.618
_exptl_absorpt_correction_T_max 1.00000
_exptl_absorpt_correction_T_min 0.89138
_exptl_absorpt_correction_type multi-scan
_exptl_crystal_colour Colorless
_exptl_crystal_density_diffrn 1.351
_exptl_crystal_density_method 'not measured'
_exptl_crystal_description Rod
_exptl_crystal_F_000 3990
_exptl_crystal_recrystallization_method 'Toluene and Chloroform'
_exptl_crystal_size_max 0.39
_exptl_crystal_size_mid 0.37
_exptl_crystal_size_min 0.35
_refine_diff_density_max 3.172
_refine_diff_density_min -1.267
_refine_diff_density_rms 0.169
_refine_ls_extinction_coef 0.00031(11)
_refine_ls_extinction_expression Fc^*^=kFc[1+0.001xFc^2^\l^3^/sin(2\q)]^-1/4^
_refine_ls_extinction_method SHELXL
_refine_ls_goodness_of_fit_ref 1.014
_refine_ls_hydrogen_treatment riding
_refine_ls_matrix_type full
_refine_ls_number_parameters 2219
_refine_ls_number_reflns 42830
_refine_ls_number_restraints 9
_refine_ls_restrained_S_all 1.015
_refine_ls_R_factor_all 0.2115
_refine_ls_R_factor_gt 0.1361
_refine_ls_shift/su_max 0.009
_refine_ls_shift/su_mean 0.000
_refine_ls_structure_factor_coef Fsqd
_refine_ls_weighting_details 'calc w=1/[\s^2^(Fo^2^)+(0.1517P)^2^+133.3903P] where P=(Fo^2^+2Fc^2^)/3'
_refine_ls_weighting_scheme calc
_refine_ls_wR_factor_gt 0.3479
_refine_ls_wR_factor_ref 0.4016
_reflns_number_gt 22393
_reflns_number_total 42830
_reflns_threshold_expression >2\s(I)
_cod_data_source_file c4ra07883g2.cif
_cod_data_source_block ag-tba
_cod_database_code 7218256

loop_
_symmetry_equiv_pos_as_xyz
'x, y, z'
'-x, -y, -z'

loop_
_atom_site_label
_atom_site_type_symbol
_atom_site_fract_x
_atom_site_fract_y
_atom_site_fract_z
_atom_site_U_iso_or_equiv
_atom_site_adp_type
_atom_site_occupancy
_atom_site_symmetry_multiplicity
_atom_site_calc_flag
_atom_site_refinement_flags
S8 S 0.7532(2) 0.2564(2) 0.09484(15) 0.0633(9) Uani 1 1 d .
C29 C 0.3252(11) 0.3914(8) 0.6953(7) 0.085(5) Uani 1 1 d .
H211 H 0.2930 0.3618 0.7045 0.102 Uiso 1 1 calc R
C50 C 0.4265(10) 0.2831(10) 0.4782(6) 0.080(5) Uani 1 1 d .
H212 H 0.4557 0.2623 0.4517 0.096 Uiso 1 1 calc R
C12 C 0.8636(10) -0.0274(9) 0.5549(5) 0.079(5) Uani 1 1 d .
H213 H 0.8608 -0.0735 0.5506 0.095 Uiso 1 1 calc R
C13' C 0.2717(10) 0.1636(11) -0.0636(5) 0.087(6) Uani 1 1 d .
H214 H 0.2246 0.1794 -0.0767 0.105 Uiso 1 1 calc R
C60 C 0.4205(9) 0.1049(9) 0.5013(7) 0.089(6) Uani 1 1 d .
H215 H 0.4657 0.0924 0.5175 0.106 Uiso 1 1 calc R
C102 C 0.5052(14) 0.0551(18) 0.3235(9) 0.143(11) Uani 1 1 d G
H216 H 0.4554 0.0533 0.3313 0.171 Uiso 1 1 calc R
C101 C 0.5258(19) 0.1108(12) 0.2990(8) 0.19(2) Uani 1 1 d G
C106 C 0.601(2) 0.1100(16) 0.2867(7) 0.19(2) Uani 1 1 d G
H218 H 0.6148 0.1473 0.2703 0.227 Uiso 1 1 calc R
C105 C 0.6556(14) 0.054(2) 0.2990(9) 0.21(2) Uani 1 1 d G
H219 H 0.7059 0.0531 0.2909 0.250 Uiso 1 1 calc R
C104 C 0.635(2) -0.0021(16) 0.3235(11) 0.24(3) Uani 1 1 d G
H220 H 0.6702 -0.0411 0.3313 0.287 Uiso 1 1 calc R
C107 C 0.473(3) 0.1754(17) 0.2850(15) 0.29(3) Uani 1 1 d .
H22A H 0.5003 0.2054 0.2674 0.428 Uiso 1 1 calc R
H22B H 0.4500 0.1983 0.3143 0.428 Uiso 1 1 calc R
H22C H 0.4346 0.1641 0.2644 0.428 Uiso 1 1 calc R
C103 C 0.563(3) 0.0033(17) 0.3352(10) 0.152(13) Uani 1 1 d G
H222 H 0.5505 -0.0327 0.3537 0.183 Uiso 1 1 calc R
C114 C 0.1616(6) 0.4870(9) -0.0596(4) 0.050(3) Uani 1 1 d D
H11A H 0.1830 0.4387 -0.0599 0.075 Uiso 1 1 calc R
H11B H 0.1942 0.5116 -0.0425 0.075 Uiso 1 1 calc R
H11C H 0.1560 0.5034 -0.0929 0.075 Uiso 1 1 calc R
C111 C 0.8393(7) 0.5177(10) 0.5585(5) 0.069(5) Uani 1 1 d D
H11D H 0.8165 0.5656 0.5607 0.103 Uiso 1 1 calc R
H11E H 0.8442 0.4985 0.5911 0.103 Uiso 1 1 calc R
H11F H 0.8083 0.4937 0.5395 0.103 Uiso 1 1 calc R
C110 C 0.945(2) 0.5656(14) 0.5111(8) 0.153(13) Uani 1 1 d D
H110 H 0.9173 0.6102 0.5138 0.184 Uiso 1 1 calc R
C112 C 0.0323(19) 0.5518(13) -0.0218(11) 0.155(18) Uani 1 1 d .
H112 H 0.0417 0.5940 -0.0328 0.186 Uiso 1 1 calc R
C115 C 0.054(2) 0.4422(13) -0.0114(8) 0.136(13) Uani 1 1 d .
H115 H 0.0831 0.3982 -0.0149 0.164 Uiso 1 1 calc R
C108 C 0.965(2) 0.4478(11) 0.5235(12) 0.22(3) Uani 1 1 d D
H18' H 0.9510 0.4081 0.5357 0.267 Uiso 1 1 calc R
C113 C 0.0871(14) 0.498(4) -0.0341(10) 0.43(6) Uani 1 1 d D
C109 C 0.9142(11) 0.5105(14) 0.5344(9) 0.51(8) Uani 1 1 d D
Ag3 Ag 0.09655(5) 0.23092(5) 0.12985(3) 0.0429(2) Uani 1 1 d .
Ag4 Ag 0.60374(5) 0.25596(5) 0.10514(3) 0.0452(2) Uani 1 1 d .
P6 P 0.07658(17) 0.12137(14) 0.17421(10) 0.0370(6) Uani 1 1 d .
P5 P 0.06052(15) 0.34237(14) 0.17839(10) 0.0349(6) Uani 1 1 d .
P8 P 0.56095(17) 0.27291(15) 0.01847(10) 0.0390(6) Uani 1 1 d .
P7 P 0.56386(17) 0.34805(15) 0.16811(11) 0.0397(6) Uani 1 1 d .
S7 S 0.60475(18) 0.14126(17) 0.14831(12) 0.0514(7) Uani 1 1 d .
S6 S 0.24215(17) 0.21413(19) 0.12553(12) 0.0531(8) Uani 1 1 d .
S5 S 0.0087(3) 0.2346(4) 0.05786(15) 0.121(3) Uani 1 1 d .
C15' C -0.0380(6) 0.3653(5) 0.1999(4) 0.035(2) Uani 1 1 d .
C65' C 0.4619(7) 0.3769(6) 0.1759(4) 0.044(3) Uani 1 1 d D
N5 N 0.3459(5) 0.1563(5) 0.0560(4) 0.046(2) Uani 1 1 d .
H004 H 0.3821 0.1468 0.0764 0.055 Uiso 1 1 calc R
C20' C -0.0575(7) 0.3759(6) 0.2489(4) 0.047(3) Uani 1 1 d .
H005 H -0.0201 0.3719 0.2723 0.056 Uiso 1 1 calc R
C18' C -0.1887(7) 0.3942(6) 0.2307(5) 0.053(3) Uani 1 1 d .
H006 H -0.2391 0.4016 0.2408 0.064 Uiso 1 1 calc R
C39' C -0.0237(6) 0.1223(5) 0.1863(4) 0.038(2) Uani 1 1 d .
C71' C 0.5949(7) 0.3266(6) 0.2318(4) 0.045(3) Uani 1 1 d .
C16' C -0.0951(6) 0.3682(7) 0.1667(4) 0.050(3) Uani 1 1 d .
H009 H -0.0825 0.3588 0.1336 0.060 Uiso 1 1 calc R
C33' C 0.1169(7) 0.1081(6) 0.2351(4) 0.043(3) Uani 1 1 d .
C78' C 0.6170(7) 0.4701(6) 0.1905(5) 0.049(3) Uani 1 1 d .
H011 H 0.6095 0.4605 0.2236 0.058 Uiso 1 1 calc R
C77' C 0.5999(6) 0.4249(6) 0.1546(4) 0.044(3) Uani 1 1 d .
C21' C 0.0745(6) 0.4196(5) 0.1442(4) 0.037(2) Uani 1 1 d .
C83' C 0.4595(6) 0.2931(6) 0.0113(4) 0.040(2) Uani 1 1 d .
C27' C 0.1137(6) 0.3462(5) 0.2334(4) 0.038(2) Uani 1 1 d .
C17' C -0.1670(7) 0.3838(8) 0.1801(6) 0.061(4) Uani 1 1 d .
H016 H -0.2036 0.3880 0.1563 0.074 Uiso 1 1 calc R
C64' C 0.8792(7) 0.0779(8) 0.0641(4) 0.055(3) Uani 1 1 d .
N6 N 0.2359(6) 0.1918(6) 0.0260(4) 0.059(3) Uani 1 1 d .
H018 H 0.1886 0.2080 0.0237 0.070 Uiso 1 1 calc R
O4 O 0.4740(5) 0.1606(6) 0.1078(4) 0.077(3) Uani 1 1 d .
C70' C 0.4265(7) 0.4451(6) 0.1716(4) 0.048(3) Uani 1 1 d D
H020 H 0.4545 0.4789 0.1644 0.057 Uiso 1 1 calc R
C95' C 0.5937(7) 0.3433(6) -0.0131(4) 0.047(3) Uani 1 1 d .
C34' C 0.0783(8) 0.1074(6) 0.2784(4) 0.053(3) Uani 1 1 d .
H022 H 0.0262 0.1118 0.2778 0.063 Uiso 1 1 calc R
C59' C 0.8080(7) 0.0619(8) 0.0683(4) 0.052(3) Uani 1 1 d .
N8 N 0.8664(6) 0.1497(7) 0.0724(4) 0.063(3) Uani 1 1 d .
H024 H 0.9010 0.1741 0.0716 0.076 Uiso 1 1 calc R
C44' C -0.0586(8) 0.0656(6) 0.1851(5) 0.053(3) Uani 1 1 d .
H025 H -0.0304 0.0223 0.1774 0.063 Uiso 1 1 calc R
C82' C 0.6140(8) 0.4410(7) 0.1058(5) 0.057(3) Uani 1 1 d .
H026 H 0.6037 0.4122 0.0808 0.069 Uiso 1 1 calc R
C32' C 0.1467(10) 0.2858(7) 0.2551(5) 0.071(4) Uani 1 1 d .
H027 H 0.1444 0.2445 0.2394 0.085 Uiso 1 1 calc R
C19' C -0.1328(8) 0.3927(8) 0.2639(6) 0.067(4) Uani 1 1 d .
H028 H -0.1452 0.4030 0.2968 0.080 Uiso 1 1 calc R
C40' C -0.0673(7) 0.1850(6) 0.1978(5) 0.058(3) Uani 1 1 d .
H029 H -0.0453 0.2238 0.1984 0.070 Uiso 1 1 calc R
C22' C 0.1374(7) 0.4152(6) 0.1146(5) 0.051(3) Uani 1 1 d .
H030 H 0.1701 0.3732 0.1107 0.061 Uiso 1 1 calc R
C51' C 0.5178(6) 0.1262(7) 0.1358(4) 0.046(3) Uani 1 1 d .
C25' C 0.0408(8) 0.5392(6) 0.1232(5) 0.056(3) Uani 1 1 d .
H032 H 0.0077 0.5812 0.1259 0.067 Uiso 1 1 calc R
C42' C -0.1776(8) 0.1366(8) 0.2065(5) 0.062(4) Uani 1 1 d .
H033 H -0.2291 0.1415 0.2127 0.075 Uiso 1 1 calc R
C98' C 0.6500(12) 0.4561(9) -0.0503(6) 0.083(5) Uani 1 1 d .
H034 H 0.6691 0.4935 -0.0623 0.099 Uiso 1 1 calc R
N7 N 0.7580(5) 0.1212(6) 0.0786(4) 0.056(3) Uani 1 1 d .
H035 H 0.7103 0.1235 0.0825 0.067 Uiso 1 1 calc R
C43' C -0.1344(9) 0.0730(7) 0.1951(5) 0.062(4) Uani 1 1 d .
H036 H -0.1571 0.0346 0.1942 0.074 Uiso 1 1 calc R
C38' C 0.1948(8) 0.1018(7) 0.2364(5) 0.057(3) Uani 1 1 d .
H037 H 0.2229 0.1041 0.2075 0.069 Uiso 1 1 calc R
C2' C -0.0153(7) 0.2577(6) -0.0407(5) 0.050(3) Uani 1 1 d .
C29' C 0.1612(9) 0.4038(8) 0.2999(6) 0.068(4) Uani 1 1 d .
H039 H 0.1668 0.4447 0.3150 0.082 Uiso 1 1 calc R
C26' C 0.0246(7) 0.4824(6) 0.1484(4) 0.046(3) Uani 1 1 d .
H040 H -0.0189 0.4862 0.1679 0.055 Uiso 1 1 calc R
C28' C 0.1238(7) 0.4066(6) 0.2553(5) 0.051(3) Uani 1 1 d .
H041 H 0.1059 0.4488 0.2405 0.061 Uiso 1 1 calc R
C76' C 0.5505(9) 0.3482(8) 0.2727(5) 0.066(4) Uani 1 1 d .
H042 H 0.5019 0.3729 0.2688 0.080 Uiso 1 1 calc R
C8' C 0.2742(6) 0.1871(6) 0.0690(5) 0.045(3) Uani 1 1 d .
C45' C 0.1128(6) 0.0395(6) 0.1443(4) 0.042(2) Uani 1 1 d .
C72' C 0.6650(8) 0.2889(8) 0.2378(5) 0.063(4) Uani 1 1 d .
H045 H 0.6951 0.2734 0.2103 0.076 Uiso 1 1 calc R
C23' C 0.1531(9) 0.4725(8) 0.0906(6) 0.069(4) Uani 1 1 d .
H046 H 0.1970 0.4691 0.0714 0.083 Uiso 1 1 calc R
C50' C 0.1195(10) -0.0232(7) 0.1699(5) 0.072(4) Uani 1 1 d .
H047 H 0.1064 -0.0235 0.2033 0.086 Uiso 1 1 calc R
C1' C 0.0376(7) 0.2502(8) 0.0015(5) 0.061(4) Uani 1 1 d .
C79' C 0.6447(8) 0.5288(7) 0.1781(6) 0.061(4) Uani 1 1 d .
H049 H 0.6542 0.5590 0.2025 0.073 Uiso 1 1 calc R
C52' C 0.4920(7) 0.0665(6) 0.1626(4) 0.045(3) Uani 1 1 d .
C80' C 0.6578(8) 0.5416(7) 0.1289(6) 0.063(4) Uani 1 1 d .
H051 H 0.6773 0.5802 0.1198 0.076 Uiso 1 1 calc R
C66' C 0.4199(9) 0.3270(8) 0.1872(5) 0.068(4) Uani 1 1 d D
H052 H 0.4426 0.2811 0.1912 0.082 Uiso 1 1 calc R
C94' C 0.6031(7) 0.1338(7) 0.0004(5) 0.056(3) Uani 1 1 d .
H053 H 0.5963 0.1305 0.0344 0.067 Uiso 1 1 calc R
C73' C 0.6914(10) 0.2738(9) 0.2837(6) 0.078(5) Uani 1 1 d .
H054 H 0.7391 0.2473 0.2874 0.094 Uiso 1 1 calc R
100' C 0.5459(9) 0.4030(8) -0.0291(5) 0.060(3) Uani 1 1 d .
H055 H 0.4941 0.4055 -0.0267 0.073 Uiso 1 1 calc R
C89' C 0.5914(7) 0.1983(7) -0.0221(5) 0.051(3) Uani 1 1 d .
C24' C 0.1046(10) 0.5343(7) 0.0945(5) 0.067(4) Uani 1 1 d .
H057 H 0.1150 0.5727 0.0778 0.081 Uiso 1 1 calc R
C35' C 0.1125(10) 0.1004(8) 0.3232(5) 0.069(4) Uani 1 1 d .
H058 H 0.0840 0.1017 0.3523 0.083 Uiso 1 1 calc R
C46' C 0.1350(8) 0.0372(7) 0.0962(5) 0.058(3) Uani 1 1 d .
H059 H 0.1327 0.0784 0.0792 0.069 Uiso 1 1 calc R
C9' C 0.3528(7) 0.1423(7) 0.0064(5) 0.055(3) Uani 1 1 d .
C67' C 0.3418(9) 0.3486(12) 0.1923(6) 0.094(7) Uani 1 1 d D
H061 H 0.3135 0.3140 0.1949 0.113 Uiso 1 1 calc R
C61' C 0.8638(9) -0.0542(10) 0.0489(6) 0.076(4) Uani 1 1 d .
H062 H 0.8587 -0.0991 0.0421 0.091 Uiso 1 1 calc R
C30' C 0.1899(10) 0.3426(8) 0.3222(6) 0.077(5) Uani 1 1 d .
H063 H 0.2134 0.3417 0.3524 0.092 Uiso 1 1 calc R
C47' C 0.1608(10) -0.0238(9) 0.0714(6) 0.081(5) Uani 1 1 d .
H064 H 0.1751 -0.0243 0.0381 0.097 Uiso 1 1 calc R
C7' C -0.0922(8) 0.2613(8) -0.0360(6) 0.064(4) Uani 1 1 d .
H065 H -0.1136 0.2598 -0.0046 0.077 Uiso 1 1 calc R
C88' C 0.4154(8) 0.3203(7) 0.0525(5) 0.057(3) Uani 1 1 d .
H066 H 0.4380 0.3248 0.0824 0.068 Uiso 1 1 calc R
C60' C 0.8008(9) -0.0067(9) 0.0601(5) 0.067(4) Uani 1 1 d .
H067 H 0.7539 -0.0194 0.0623 0.081 Uiso 1 1 calc R
C75' C 0.5768(10) 0.3338(8) 0.3195(5) 0.071(4) Uani 1 1 d .
H068 H 0.5464 0.3489 0.3470 0.085 Uiso 1 1 calc R
C58' C 0.7923(7) 0.1753(7) 0.0820(5) 0.053(3) Uani 1 1 d .
C96' C 0.6717(9) 0.3423(9) -0.0155(5) 0.068(4) Uani 1 1 d .
H070 H 0.7055 0.3041 -0.0046 0.082 Uiso 1 1 calc R
C84' C 0.4240(8) 0.2905(8) -0.0334(5) 0.064(4) Uani 1 1 d .
H071 H 0.4516 0.2739 -0.0617 0.076 Uiso 1 1 calc R
C99' C 0.5739(10) 0.4591(7) -0.0488(6) 0.067(4) Uani 1 1 d .
H072 H 0.5414 0.4975 -0.0606 0.081 Uiso 1 1 calc R
C53' C 0.5408(8) 0.0125(7) 0.1825(5) 0.058(3) Uani 1 1 d .
H073 H 0.5923 0.0118 0.1796 0.069 Uiso 1 1 calc R
C57' C 0.4159(8) 0.0668(7) 0.1687(5) 0.057(3) Uani 1 1 d .
H074 H 0.3812 0.1030 0.1560 0.069 Uiso 1 1 calc R
C63' C 0.9438(8) 0.0302(12) 0.0542(6) 0.086(6) Uani 1 1 d .
H075 H 0.9911 0.0421 0.0523 0.103 Uiso 1 1 calc R
C37' C 0.2302(9) 0.0921(9) 0.2820(6) 0.072(4) Uani 1 1 d .
H076 H 0.2824 0.0860 0.2831 0.086 Uiso 1 1 calc R
C90' C 0.6026(10) 0.2020(9) -0.0721(5) 0.076(5) Uani 1 1 d .
H077 H 0.5964 0.2454 -0.0865 0.092 Uiso 1 1 calc R
C41' C -0.1434(8) 0.1914(8) 0.2085(7) 0.083(5) Uani 1 1 d .
H078 H -0.1715 0.2343 0.2172 0.100 Uiso 1 1 calc R
C81' C 0.6421(9) 0.4976(8) 0.0936(6) 0.069(4) Uani 1 1 d .
H079 H 0.6510 0.5068 0.0606 0.082 Uiso 1 1 calc R
C49' C 0.1453(12) -0.0839(8) 0.1455(7) 0.094(6) Uani 1 1 d .
H080 H 0.1495 -0.1253 0.1625 0.113 Uiso 1 1 calc R
C36' C 0.1891(12) 0.0915(9) 0.3244(6) 0.082(5) Uani 1 1 d .
H081 H 0.2132 0.0850 0.3544 0.098 Uiso 1 1 calc R
C14' C 0.2836(8) 0.1669(8) -0.0134(5) 0.064(4) Uani 1 1 d .
C6' C -0.1372(10) 0.2669(10) -0.0754(7) 0.083(5) Uani 1 1 d .
H083 H -0.1887 0.2685 -0.0710 0.100 Uiso 1 1 calc R
C87' C 0.3381(9) 0.3405(8) 0.0486(7) 0.072(4) Uani 1 1 d .
H084 H 0.3093 0.3569 0.0765 0.086 Uiso 1 1 calc R
C10' C 0.4145(9) 0.1136(9) -0.0235(7) 0.084(6) Uani 1 1 d .
H085 H 0.4617 0.0974 -0.0106 0.100 Uiso 1 1 calc R
C97' C 0.6978(10) 0.3999(10) -0.0347(7) 0.087(6) Uani 1 1 d .
H086 H 0.7493 0.3992 -0.0367 0.105 Uiso 1 1 calc R
C55' C 0.4393(10) -0.0384(8) 0.2128(6) 0.074(4) Uani 1 1 d .
H087 H 0.4215 -0.0729 0.2302 0.089 Uiso 1 1 calc R
C31' C 0.1833(12) 0.2839(8) 0.2994(7) 0.100(7) Uani 1 1 d .
H088 H 0.2034 0.2417 0.3134 0.120 Uiso 1 1 calc R
C85' C 0.3456(10) 0.3132(10) -0.0350(8) 0.088(5) Uani 1 1 d .
H089 H 0.3214 0.3120 -0.0648 0.105 Uiso 1 1 calc R
C3' C 0.0137(9) 0.2625(8) -0.0883(5) 0.072(4) Uani 1 1 d .
H090 H 0.0649 0.2623 -0.0927 0.086 Uiso 1 1 calc R
C92' C 0.6345(11) 0.0811(11) -0.0784(8) 0.104(7) Uani 1 1 d .
H091 H 0.6494 0.0414 -0.0972 0.125 Uiso 1 1 calc R
C54' C 0.5164(9) -0.0405(8) 0.2066(6) 0.074(4) Uani 1 1 d .
H092 H 0.5509 -0.0774 0.2185 0.089 Uiso 1 1 calc R
C4' C -0.0307(12) 0.2676(10) -0.1292(6) 0.088(5) Uani 1 1 d .
H093 H -0.0096 0.2691 -0.1608 0.106 Uiso 1 1 calc R
C62' C 0.9332(11) -0.0385(10) 0.0471(5) 0.081(5) Uani 1 1 d .
H094 H 0.9748 -0.0732 0.0412 0.097 Uiso 1 1 calc R
C86' C 0.3048(9) 0.3370(10) 0.0065(7) 0.080(5) Uani 1 1 d .
H095 H 0.2529 0.3508 0.0049 0.096 Uiso 1 1 calc R
O3 O 0.1008(8) 0.2601(14) -0.0064(5) 0.197(12) Uani 1 1 d .
C68' C 0.3025(9) 0.4147(9) 0.1938(9) 0.117(9) Uani 1 1 d D
H097 H 0.2521 0.4269 0.2037 0.141 Uiso 1 1 calc R
C56' C 0.3909(9) 0.0145(8) 0.1932(6) 0.068(4) Uani 1 1 d .
H098 H 0.3394 0.0154 0.1965 0.081 Uiso 1 1 calc R
C5' C -0.1061(11) 0.2703(8) -0.1225(6) 0.077(5) Uani 1 1 d .
H099 H -0.1369 0.2744 -0.1497 0.092 Uiso 1 1 calc R
C69' C 0.3483(8) 0.4627(9) 0.1784(6) 0.074(4) Uani 1 1 d D
H100 H 0.3250 0.5080 0.1726 0.088 Uiso 1 1 calc R
C48' C 0.1646(12) -0.0846(10) 0.0979(7) 0.097(6) Uani 1 1 d .
H101 H 0.1810 -0.1265 0.0819 0.117 Uiso 1 1 calc R
C12' C 0.3320(14) 0.1364(15) -0.0927(8) 0.134(11) Uani 1 1 d .
H102 H 0.3263 0.1351 -0.1267 0.160 Uiso 1 1 calc R
C74' C 0.6481(11) 0.2971(8) 0.3253(5) 0.075(5) Uani 1 1 d .
H103 H 0.6672 0.2880 0.3566 0.090 Uiso 1 1 calc R
C91' C 0.6223(13) 0.1461(12) -0.1019(7) 0.111(7) Uani 1 1 d .
H104 H 0.6274 0.1503 -0.1360 0.133 Uiso 1 1 calc R
C93' C 0.6246(10) 0.0757(10) -0.0274(8) 0.093(6) Uani 1 1 d .
H105 H 0.6326 0.0326 -0.0125 0.112 Uiso 1 1 calc R
C11' C 0.4014(13) 0.1106(12) -0.0735(8) 0.115(9) Uani 1 1 d .
H106 H 0.4406 0.0907 -0.0947 0.139 Uiso 1 1 calc R
Ag2 Ag 0.08482(5) 0.23991(4) 0.63470(3) 0.0425(2) Uani 1 1 d .
Ag1 Ag 0.60179(5) 0.27825(5) 0.61721(3) 0.0481(3) Uani 1 1 d .
P1 P 0.55665(16) 0.37663(16) 0.67414(10) 0.0399(6) Uani 1 1 d .
P4 P 0.06089(17) 0.13168(14) 0.67747(10) 0.0375(6) Uani 1 1 d .
P3 P 0.05268(16) 0.35222(14) 0.68230(10) 0.0351(6) Uani 1 1 d .
P2 P 0.55961(18) 0.28024(18) 0.53016(11) 0.0462(7) Uani 1 1 d .
S1 S 0.60613(18) 0.16065(18) 0.66288(13) 0.0543(8) Uani 1 1 d .
S4 S 0.23043(17) 0.2245(2) 0.63497(12) 0.0554(8) Uani 1 1 d .
S2 S 0.7473(2) 0.2785(2) 0.60745(16) 0.0669(10) Uani 1 1 d .
S3 S 0.0016(3) 0.2606(4) 0.55980(15) 0.108(2) Uani 1 1 d .
N2 N 0.7530(5) 0.1433(5) 0.5868(4) 0.049(2) Uani 1 1 d .
H108 H 0.7059 0.1440 0.5921 0.059 Uiso 1 1 calc R
C79 C -0.1826(8) 0.4085(7) 0.6853(5) 0.054(3) Uani 1 1 d .
H109 H -0.2212 0.4189 0.6630 0.065 Uiso 1 1 calc R
C89 C -0.0383(6) 0.1345(6) 0.6915(4) 0.041(2) Uani 1 1 d .
C71 C 0.1067(6) 0.3550(5) 0.7382(4) 0.037(2) Uani 1 1 d .
C78 C -0.1023(7) 0.3838(7) 0.6698(5) 0.054(3) Uani 1 1 d .
H12' H -0.0900 0.3720 0.6370 0.065 Uiso 1 1 calc R
C77 C -0.0454(6) 0.3784(5) 0.7046(4) 0.037(2) Uani 1 1 d .
C95 C 0.1041(7) 0.1185(5) 0.7370(4) 0.042(3) Uani 1 1 d .
C83 C 0.0950(7) 0.0482(6) 0.6481(4) 0.044(3) Uani 1 1 d .
C27 C 0.4560(6) 0.4120(6) 0.6807(4) 0.039(2) Uani 1 1 d .
C81 C -0.1377(7) 0.4103(7) 0.7685(4) 0.050(3) Uani 1 1 d .
H117 H -0.1504 0.4200 0.8016 0.060 Uiso 1 1 calc R
N3 N 0.3424(6) 0.1589(6) 0.5741(4) 0.052(3) Uani 1 1 d .
H118 H 0.3766 0.1545 0.5960 0.063 Uiso 1 1 calc R
O1 O 0.4743(6) 0.1546(6) 0.6287(4) 0.073(3) Uani 1 1 d .
C76 C 0.1238(7) 0.4162(6) 0.7562(5) 0.048(3) Uani 1 1 d .
H120 H 0.1114 0.4569 0.7384 0.057 Uiso 1 1 calc R
C14 C 0.8044(7) 0.0851(9) 0.5736(5) 0.063(4) Uani 1 1 d .
C15 C 0.5984(7) 0.4500(6) 0.6575(5) 0.049(3) Uani 1 1 d .
C90 C -0.0775(7) 0.0810(7) 0.6887(4) 0.049(3) Uani 1 1 d .
H123 H -0.0525 0.0375 0.6788 0.059 Uiso 1 1 calc R
N1 N 0.8579(6) 0.1764(8) 0.5776(4) 0.066(3) Uani 1 1 d .
H124 H 0.8915 0.2019 0.5759 0.080 Uiso 1 1 calc R
C100 C 0.0664(8) 0.1196(6) 0.7825(5) 0.051(3) Uani 1 1 d .
H125 H 0.0142 0.1259 0.7830 0.061 Uiso 1 1 calc R
C58 C 0.2689(6) 0.1876(6) 0.5823(5) 0.044(3) Uani 1 1 d .
C9 C 0.8720(7) 0.1081(9) 0.5677(5) 0.061(4) Uani 1 1 d .
C82 C -0.0646(7) 0.3922(6) 0.7537(4) 0.047(3) Uani 1 1 d .
H128 H -0.0270 0.3891 0.7768 0.056 Uiso 1 1 calc R
C22 C 0.6549(7) 0.3183(8) 0.7466(5) 0.060(3) Uani 1 1 d .
H129 H 0.6845 0.2987 0.7199 0.072 Uiso 1 1 calc R
C21 C 0.5855(7) 0.3596(6) 0.7392(4) 0.046(3) Uani 1 1 d .
C94 C -0.0797(7) 0.1985(7) 0.7057(6) 0.059(3) Uani 1 1 d .
H131 H -0.0560 0.2363 0.7060 0.071 Uiso 1 1 calc R
C96 C 0.1818(8) 0.1067(7) 0.7382(5) 0.060(3) Uani 1 1 d .
H132 H 0.2095 0.1060 0.7088 0.072 Uiso 1 1 calc R
C8 C 0.7859(7) 0.1998(8) 0.5904(5) 0.059(4) Uani 1 1 d .
C72 C 0.1272(8) 0.2949(6) 0.7647(5) 0.053(3) Uani 1 1 d .
C30 C 0.2986(7) 0.4593(8) 0.6867(6) 0.067(4) Uani 1 1 d .
H135 H 0.2471 0.4762 0.6875 0.081 Uiso 1 1 calc R
C39 C 0.5952(8) 0.2015(7) 0.4950(4) 0.055(3) Uani 1 1 d .
C80 C -0.1940(7) 0.4143(8) 0.7334(5) 0.062(4) Uani 1 1 d .
H137 H -0.2437 0.4217 0.7451 0.074 Uiso 1 1 calc R
C74 C 0.1800(8) 0.3547(8) 0.8278(5) 0.059(3) Uani 1 1 d .
H138 H 0.2040 0.3543 0.8578 0.071 Uiso 1 1 calc R
C10 C 0.9373(8) 0.0609(11) 0.5550(5) 0.077(5) Uani 1 1 d .
H139 H 0.9831 0.0751 0.5503 0.092 Uiso 1 1 calc R
C2 C 0.4677(7) 0.1904(7) 0.7132(4) 0.050(3) Uani 1 1 d .
C26 C 0.5411(9) 0.3857(7) 0.7785(5) 0.059(3) Uani 1 1 d .
H141 H 0.4938 0.4120 0.7732 0.071 Uiso 1 1 calc R
C32 C 0.4238(7) 0.4810(7) 0.6736(4) 0.049(3) Uani 1 1 d .
H142 H 0.4544 0.5128 0.6666 0.059 Uiso 1 1 calc R
C88 C 0.1234(8) 0.0479(9) 0.6000(5) 0.066(4) Uani 1 1 d .
H143 H 0.1238 0.0891 0.5834 0.079 Uiso 1 1 calc R
C1 C 0.5105(7) 0.1666(6) 0.6647(4) 0.048(3) Uani 1 1 d .
C91 C -0.1531(9) 0.0918(8) 0.7003(5) 0.065(4) Uani 1 1 d .
H145 H -0.1786 0.0555 0.6972 0.078 Uiso 1 1 calc R
C20 C 0.6167(8) 0.4602(7) 0.6076(5) 0.057(3) Uani 1 1 d .
H146 H 0.6099 0.4281 0.5839 0.069 Uiso 1 1 calc R
C75 C 0.1602(8) 0.4157(7) 0.8016(5) 0.059(3) Uani 1 1 d .
H147 H 0.1710 0.4565 0.8141 0.071 Uiso 1 1 calc R
C66 C 0.0237(8) 0.4926(6) 0.6513(4) 0.054(3) Uani 1 1 d .
H148 H -0.0186 0.4990 0.6722 0.065 Uiso 1 1 calc R
C65 C 0.0696(7) 0.4281(6) 0.6477(4) 0.042(3) Uani 1 1 d .
C3 C 0.5038(8) 0.2094(7) 0.7527(5) 0.060(3) Uani 1 1 d .
H150 H 0.5555 0.2073 0.7510 0.072 Uiso 1 1 calc R
C93 C -0.1536(8) 0.2074(8) 0.7190(6) 0.072(4) Uani 1 1 d .
H151 H -0.1790 0.2501 0.7302 0.086 Uiso 1 1 calc R
N4 N 0.2356(6) 0.1835(7) 0.5389(4) 0.062(3) Uani 1 1 d .
H152 H 0.1884 0.1978 0.5340 0.074 Uiso 1 1 calc R
C97 C 0.2196(9) 0.0959(8) 0.7825(5) 0.065(4) Uani 1 1 d .
H153 H 0.2719 0.0864 0.7828 0.078 Uiso 1 1 calc R
C69 C 0.1499(9) 0.4759(8) 0.5909(6) 0.071(4) Uani 1 1 d .
H154 H 0.1927 0.4711 0.5705 0.085 Uiso 1 1 calc R
C67 C 0.0402(10) 0.5473(7) 0.6242(5) 0.068(4) Uani 1 1 d .
H155 H 0.0081 0.5900 0.6257 0.081 Uiso 1 1 calc R
C31 C 0.3467(8) 0.5023(7) 0.6768(5) 0.061(4) Uani 1 1 d .
H156 H 0.3269 0.5486 0.6719 0.073 Uiso 1 1 calc R
C98 C 0.1777(10) 0.0996(7) 0.8261(5) 0.071(5) Uani 1 1 d .
H157 H 0.2020 0.0933 0.8561 0.086 Uiso 1 1 calc R
C28 C 0.4066(8) 0.3669(8) 0.6897(6) 0.071(4) Uani 1 1 d .
H158 H 0.4258 0.3200 0.6923 0.085 Uiso 1 1 calc R
C16 C 0.6113(7) 0.5002(7) 0.6912(5) 0.057(3) Uani 1 1 d .
H159 H 0.5992 0.4961 0.7245 0.068 Uiso 1 1 calc R
C87 C 0.1511(9) -0.0142(9) 0.5771(5) 0.077(5) Uani 1 1 d .
H160 H 0.1705 -0.0150 0.5450 0.093 Uiso 1 1 calc R
C25 C 0.5655(11) 0.3737(8) 0.8268(5) 0.070(4) Uani 1 1 d .
H161 H 0.5343 0.3907 0.8535 0.083 Uiso 1 1 calc R
C73 C 0.1637(8) 0.2956(8) 0.8090(5) 0.065(4) Uani 1 1 d .
H162 H 0.1775 0.2546 0.8263 0.079 Uiso 1 1 calc R
C33 C 0.5927(8) 0.3471(7) 0.4944(4) 0.056(3) Uani 1 1 d .
C19 C 0.6445(9) 0.5174(8) 0.5940(5) 0.072(4) Uani 1 1 d .
H164 H 0.6553 0.5243 0.5609 0.086 Uiso 1 1 calc R
C48 C 0.3039(11) 0.3302(11) 0.5133(10) 0.101(7) Uani 1 1 d .
H165 H 0.2520 0.3423 0.5106 0.122 Uiso 1 1 calc R
C68 C 0.1036(10) 0.5380(8) 0.5953(6) 0.072(4) Uani 1 1 d .
H166 H 0.1157 0.5754 0.5781 0.087 Uiso 1 1 calc R
C45 C 0.4599(8) 0.2958(8) 0.5211(5) 0.060(4) Uani 1 1 d .
C99 C 0.1019(9) 0.1122(7) 0.8257(5) 0.063(4) Uani 1 1 d .
H168 H 0.0742 0.1157 0.8553 0.075 Uiso 1 1 calc R
C17 C 0.6417(8) 0.5554(8) 0.6753(6) 0.064(4) Uani 1 1 d .
H169 H 0.6518 0.5872 0.6982 0.076 Uiso 1 1 calc R
C84 C 0.0966(9) -0.0140(7) 0.6727(5) 0.066(4) Uani 1 1 d .
H170 H 0.0791 -0.0144 0.7052 0.079 Uiso 1 1 calc R
C70 C 0.1336(8) 0.4189(7) 0.6167(5) 0.059(3) Uani 1 1 d .
H171 H 0.1647 0.3759 0.6134 0.071 Uiso 1 1 calc R
C23 C 0.6793(10) 0.3066(11) 0.7936(6) 0.086(6) Uani 1 1 d .
H172 H 0.7256 0.2784 0.7990 0.104 Uiso 1 1 calc R
C51 C 0.0368(8) 0.2394(10) 0.5035(5) 0.078(5) Uani 1 1 d .
C18 C 0.6567(9) 0.5642(9) 0.6276(6) 0.075(4) Uani 1 1 d .
H174 H 0.6758 0.6026 0.6175 0.090 Uiso 1 1 calc R
C37 C 0.5736(12) 0.4566(10) 0.4521(8) 0.097(6) Uani 1 1 d .
H175 H 0.5407 0.4932 0.4384 0.116 Uiso 1 1 calc R
C41 C 0.6269(9) 0.0783(9) 0.4954(7) 0.083(5) Uani 1 1 d .
H176 H 0.6329 0.0368 0.5124 0.099 Uiso 1 1 calc R
C49 C 0.3474(13) 0.3019(12) 0.4744(9) 0.107(7) Uani 1 1 d .
H177 H 0.3249 0.2947 0.4449 0.129 Uiso 1 1 calc R
C63 C 0.2804(11) 0.1413(14) 0.4532(7) 0.118(9) Uani 1 1 d .
H178 H 0.2350 0.1524 0.4370 0.141 Uiso 1 1 calc R
C40 C 0.6006(8) 0.1400(8) 0.5192(5) 0.062(4) Uani 1 1 d .
H179 H 0.5861 0.1398 0.5523 0.074 Uiso 1 1 calc R
C53 C -0.0897(9) 0.2624(8) 0.4627(6) 0.071(4) Uani 1 1 d .
H180 H -0.1139 0.2661 0.4936 0.085 Uiso 1 1 calc R
C46 C 0.4124(8) 0.3255(8) 0.5597(6) 0.067(4) Uani 1 1 d .
H181 H 0.4333 0.3355 0.5892 0.080 Uiso 1 1 calc R
C35 C 0.6961(10) 0.4017(12) 0.4697(7) 0.094(6) Uani 1 1 d .
H182 H 0.7475 0.4018 0.4684 0.113 Uiso 1 1 calc R
C59 C 0.3542(8) 0.1378(8) 0.5257(6) 0.067(4) Uani 1 1 d .
C86 C 0.1501(11) -0.0755(9) 0.6018(7) 0.092(6) Uani 1 1 d .
H184 H 0.1673 -0.1173 0.5858 0.110 Uiso 1 1 calc R
C34 C 0.6694(9) 0.3457(10) 0.4922(6) 0.081(5) Uani 1 1 d .
H185 H 0.7028 0.3088 0.5052 0.097 Uiso 1 1 calc R
C36 C 0.6469(13) 0.4558(12) 0.4498(7) 0.102(7) Uani 1 1 d .
H186 H 0.6652 0.4918 0.4347 0.122 Uiso 1 1 calc R
C6 C 0.3501(9) 0.2184(9) 0.7576(7) 0.076(5) Uani 1 1 d .
H187 H 0.2980 0.2227 0.7587 0.092 Uiso 1 1 calc R
C4 C 0.4625(12) 0.2324(10) 0.7962(7) 0.091(6) Uani 1 1 d .
H188 H 0.4869 0.2441 0.8238 0.109 Uiso 1 1 calc R
C44 C 0.6154(12) 0.2000(10) 0.4457(6) 0.095(6) Uani 1 1 d .
H189 H 0.6121 0.2419 0.4294 0.114 Uiso 1 1 calc R
C13 C 0.7990(10) 0.0183(9) 0.5661(5) 0.074(4) Uani 1 1 d .
H190 H 0.7529 0.0042 0.5686 0.088 Uiso 1 1 calc R
C52 C -0.0141(9) 0.2514(8) 0.4597(5) 0.066(4) Uani 1 1 d .
C47 C 0.3363(11) 0.3404(11) 0.5553(9) 0.099(6) Uani 1 1 d .
H192 H 0.3063 0.3580 0.5824 0.119 Uiso 1 1 calc R
C92 C -0.1912(8) 0.1531(9) 0.7159(6) 0.067(4) Uani 1 1 d .
H193 H -0.2421 0.1589 0.7246 0.080 Uiso 1 1 calc R
C11 C 0.9318(10) -0.0087(13) 0.5496(6) 0.102(7) Uani 1 1 d .
H194 H 0.9746 -0.0417 0.5424 0.122 Uiso 1 1 calc R
C54 C -0.1317(13) 0.2682(10) 0.4208(9) 0.105(7) Uani 1 1 d .
H195 H -0.1839 0.2755 0.4239 0.126 Uiso 1 1 calc R
C55 C -0.0991(15) 0.2636(10) 0.3757(7) 0.100(7) Uani 1 1 d .
H196 H -0.1283 0.2672 0.3478 0.120 Uiso 1 1 calc R
C24 C 0.6352(11) 0.3368(9) 0.8339(5) 0.077(5) Uani 1 1 d .
H197 H 0.6540 0.3314 0.8656 0.093 Uiso 1 1 calc R
C61 C 0.4146(12) 0.0923(12) 0.4516(8) 0.115(9) Uani 1 1 d .
H198 H 0.4567 0.0707 0.4334 0.138 Uiso 1 1 calc R
C62 C 0.3473(13) 0.1112(15) 0.4290(8) 0.132(10) Uani 1 1 d .
H199 H 0.3460 0.1034 0.3953 0.158 Uiso 1 1 calc R
C7 C 0.3911(8) 0.1924(8) 0.7152(6) 0.065(4) Uani 1 1 d .
H200 H 0.3672 0.1767 0.6887 0.078 Uiso 1 1 calc R
C42 C 0.6443(12) 0.0803(12) 0.4452(8) 0.104(7) Uani 1 1 d .
H201 H 0.6596 0.0390 0.4282 0.124 Uiso 1 1 calc R
C57 C 0.0220(11) 0.2466(10) 0.4121(6) 0.094(6) Uani 1 1 d .
H202 H 0.0742 0.2390 0.4087 0.112 Uiso 1 1 calc R
C38 C 0.5448(9) 0.4029(8) 0.4751(5) 0.067(4) Uani 1 1 d .
H203 H 0.4931 0.4050 0.4773 0.081 Uiso 1 1 calc R
C85 C 0.1243(11) -0.0745(8) 0.6486(7) 0.090(6) Uani 1 1 d .
H204 H 0.1253 -0.1159 0.6650 0.108 Uiso 1 1 calc R
C56 C -0.0228(15) 0.2536(10) 0.3712(6) 0.099(6) Uani 1 1 d .
H205 H -0.0002 0.2514 0.3399 0.118 Uiso 1 1 calc R
C5 C 0.3864(11) 0.2374(9) 0.7973(7) 0.085(5) Uani 1 1 d .
H206 H 0.3588 0.2540 0.8256 0.102 Uiso 1 1 calc R
O2 O 0.0997(8) 0.221(2) 0.4981(6) 0.31(2) Uani 1 1 d .
C43 C 0.6394(15) 0.1424(14) 0.4194(8) 0.134(10) Uani 1 1 d .
H208 H 0.6521 0.1435 0.3860 0.160 Uiso 1 1 calc R
C64 C 0.2862(8) 0.1536(9) 0.5035(6) 0.072(4) Uani 1 1 d .

loop_
_atom_site_aniso_label
_atom_site_aniso_U_11
_atom_site_aniso_U_22
_atom_site_aniso_U_33
_atom_site_aniso_U_23
_atom_site_aniso_U_13
_atom_site_aniso_U_12
S8 0.0489(19) 0.070(2) 0.075(2) -0.0001(18) -0.0091(17) -0.0205(17)
C29 0.106(14) 0.041(8) 0.105(13) 0.015(8) -0.041(11) -0.001(8)
C50 0.080(12) 0.101(13) 0.064(10) -0.001(9) -0.013(8) -0.031(10)
C12 0.084(12) 0.088(12) 0.051(8) 0.007(8) 0.006(8) 0.017(9)
C13' 0.076(11) 0.157(18) 0.047(8) -0.004(9) -0.001(8) -0.069(12)
C60 0.049(9) 0.099(13) 0.120(15) -0.052(11) 0.022(9) -0.021(8)
C102 0.22(3) 0.14(2) 0.085(17) -0.034(17) 0.025(19) -0.07(3)
C101 0.38(6) 0.16(3) 0.063(15) -0.043(18) 0.03(2) -0.13(4)
C106 0.37(7) 0.14(3) 0.075(17) -0.002(19) -0.01(3) -0.10(4)
C105 0.23(5) 0.30(7) 0.11(3) -0.09(3) 0.04(3) -0.10(5)
C104 0.32(7) 0.19(5) 0.17(4) -0.09(3) 0.07(4) 0.05(4)
C107 0.55(9) 0.08(2) 0.21(4) 0.03(2) -0.04(5) -0.02(4)
C103 0.27(5) 0.10(2) 0.083(17) -0.014(16) 0.00(2) -0.02(2)
C114 0.021(5) 0.103(11) 0.030(6) 0.011(6) 0.002(4) -0.022(6)
C111 0.027(6) 0.138(16) 0.040(7) 0.002(8) 0.000(5) -0.014(8)
C110 0.26(3) 0.17(3) 0.073(13) 0.070(15) -0.087(18) -0.15(3)
C112 0.20(3) 0.097(17) 0.12(2) -0.080(17) -0.12(2) 0.10(2)
C115 0.26(4) 0.118(18) 0.070(12) 0.060(13) -0.104(18) -0.12(2)
C108 0.36(5) 0.088(17) 0.18(3) -0.08(2) -0.21(3) 0.10(3)
C113 0.78(18) 0.39(9) 0.20(5) 0.04(7) -0.36(9) -0.23(12)
C109 0.90(18) 0.53(11) 0.27(6) 0.22(7) -0.47(10) -0.52(13)
Ag3 0.0454(5) 0.0408(5) 0.0424(5) -0.0049(4) 0.0062(4) -0.0085(4)
Ag4 0.0506(5) 0.0403(5) 0.0435(5) -0.0020(4) 0.0000(4) -0.0054(4)
P6 0.0457(16) 0.0295(13) 0.0341(13) 0.0001(11) 0.0029(12) -0.0035(11)
P5 0.0342(14) 0.0317(14) 0.0382(14) -0.0078(11) 0.0058(11) -0.0058(11)
P8 0.0432(16) 0.0381(15) 0.0352(14) -0.0007(11) 0.0021(12) -0.0067(12)
P7 0.0415(16) 0.0377(15) 0.0398(15) -0.0067(12) 0.0035(12) -0.0076(12)
S7 0.0470(17) 0.0526(18) 0.0567(18) 0.0154(14) -0.0093(14) -0.0138(14)
S6 0.0374(16) 0.072(2) 0.0499(17) -0.0076(15) 0.0003(13) -0.0110(15)
S5 0.079(3) 0.265(8) 0.046(2) 0.020(3) -0.014(2) -0.103(4)
C15' 0.042(6) 0.024(5) 0.038(5) -0.005(4) 0.005(4) -0.008(4)
C65' 0.051(7) 0.048(7) 0.039(6) -0.004(5) 0.000(5) -0.027(5)
N5 0.030(5) 0.046(6) 0.064(6) -0.003(5) -0.004(4) -0.011(4)
C20' 0.038(6) 0.053(7) 0.049(7) -0.003(5) -0.001(5) -0.009(5)
C18' 0.037(6) 0.043(7) 0.078(9) -0.013(6) 0.006(6) -0.003(5)
C39' 0.043(6) 0.036(6) 0.035(5) 0.003(4) -0.003(4) -0.009(5)
C71' 0.051(7) 0.046(7) 0.040(6) -0.011(5) 0.002(5) -0.016(5)
C16' 0.035(6) 0.073(9) 0.044(6) -0.015(6) 0.003(5) -0.012(6)
C33' 0.052(7) 0.038(6) 0.039(6) -0.003(5) -0.003(5) -0.013(5)
C78' 0.056(8) 0.038(6) 0.054(7) -0.009(5) 0.004(6) -0.016(5)
C77' 0.038(6) 0.040(6) 0.047(6) -0.006(5) -0.005(5) 0.008(5)
C21' 0.040(6) 0.031(5) 0.041(6) -0.001(4) 0.001(5) -0.012(4)
C83' 0.042(6) 0.037(6) 0.046(6) 0.008(5) -0.003(5) -0.016(5)
C27' 0.040(6) 0.029(5) 0.044(6) -0.004(4) -0.003(5) -0.003(4)
C17' 0.040(7) 0.073(9) 0.074(9) 0.012(7) -0.020(7) -0.017(6)
C64' 0.034(6) 0.096(11) 0.033(6) 0.005(6) -0.001(5) -0.012(6)
N6 0.027(5) 0.086(9) 0.065(7) -0.001(6) -0.002(5) -0.016(5)
O4 0.051(6) 0.087(8) 0.096(8) 0.046(6) -0.023(5) -0.023(5)
C70' 0.042(7) 0.048(7) 0.053(7) 0.004(5) 0.005(5) -0.009(5)
C95' 0.054(7) 0.050(7) 0.036(6) -0.003(5) 0.000(5) -0.011(6)
C34' 0.065(8) 0.046(7) 0.047(7) 0.000(5) -0.002(6) -0.012(6)
C59' 0.034(6) 0.082(10) 0.039(6) 0.005(6) 0.002(5) -0.013(6)
N8 0.039(6) 0.093(10) 0.062(7) 0.012(6) -0.008(5) -0.025(6)
C44' 0.063(8) 0.038(6) 0.056(7) 0.002(5) 0.015(6) -0.009(6)
C82' 0.070(9) 0.060(8) 0.043(7) -0.003(6) -0.011(6) -0.015(7)
C32' 0.115(13) 0.031(7) 0.071(9) -0.001(6) -0.031(9) -0.021(7)
C19' 0.058(9) 0.070(10) 0.067(9) 0.005(7) 0.026(7) -0.001(7)
C40' 0.055(8) 0.033(6) 0.087(10) 0.004(6) 0.013(7) -0.011(6)
C22' 0.049(7) 0.042(7) 0.060(8) 0.005(6) 0.009(6) -0.003(5)
C51' 0.038(6) 0.058(7) 0.038(6) 0.004(5) -0.005(5) -0.001(5)
C25' 0.076(10) 0.036(7) 0.059(8) 0.005(6) -0.005(7) -0.019(6)
C42' 0.045(7) 0.069(9) 0.077(9) 0.024(7) -0.006(7) -0.022(7)
C98' 0.111(15) 0.076(12) 0.068(10) 0.024(9) -0.007(10) -0.038(11)
N7 0.026(5) 0.091(9) 0.051(6) 0.001(6) -0.002(4) -0.013(5)
C43' 0.077(10) 0.052(8) 0.064(8) -0.002(6) 0.011(7) -0.030(7)
C38' 0.057(8) 0.064(9) 0.052(7) 0.006(6) -0.002(6) -0.014(7)
C2' 0.052(7) 0.044(7) 0.051(7) 0.003(5) -0.003(6) 0.002(5)
C29' 0.073(10) 0.066(10) 0.072(9) -0.021(8) -0.013(8) -0.027(8)
C26' 0.048(7) 0.035(6) 0.049(6) 0.004(5) 0.014(5) 0.004(5)
C28' 0.045(7) 0.033(6) 0.074(9) -0.006(6) -0.007(6) -0.007(5)
C76' 0.079(10) 0.072(10) 0.045(7) -0.006(7) 0.007(7) -0.006(8)
C8' 0.036(6) 0.049(7) 0.057(7) 0.009(5) -0.007(5) -0.021(5)
C45' 0.043(6) 0.032(6) 0.047(6) -0.004(5) -0.001(5) 0.001(5)
C72' 0.058(9) 0.079(10) 0.049(7) 0.005(7) -0.007(6) -0.004(7)
C23' 0.060(9) 0.073(10) 0.079(10) 0.013(8) 0.013(8) -0.028(8)
C50' 0.118(14) 0.039(7) 0.057(8) -0.003(6) 0.012(8) -0.015(8)
C1' 0.038(7) 0.096(11) 0.045(7) 0.008(7) -0.001(5) -0.003(7)
C79' 0.059(8) 0.049(8) 0.079(10) -0.009(7) -0.010(7) -0.021(6)
C52' 0.050(7) 0.044(6) 0.040(6) 0.002(5) -0.003(5) -0.009(5)
C80' 0.065(9) 0.056(8) 0.074(10) 0.001(7) 0.003(7) -0.023(7)
C66' 0.074(10) 0.070(10) 0.069(9) -0.006(7) 0.003(8) -0.035(8)
C94' 0.054(8) 0.056(8) 0.059(8) -0.001(6) -0.011(6) -0.013(6)
C73' 0.084(11) 0.082(11) 0.064(10) 0.024(8) -0.012(8) -0.004(9)
100' 0.064(9) 0.066(9) 0.053(8) -0.003(6) -0.003(6) -0.016(7)
C89' 0.041(7) 0.057(8) 0.051(7) -0.007(6) 0.003(5) -0.003(6)
C24' 0.102(12) 0.046(8) 0.060(8) 0.018(6) -0.022(8) -0.028(8)
C35' 0.095(12) 0.075(10) 0.042(7) -0.005(7) 0.003(7) -0.027(9)
C46' 0.068(9) 0.062(8) 0.041(6) -0.005(6) 0.013(6) -0.008(7)
C9' 0.041(7) 0.066(9) 0.064(8) -0.012(7) 0.008(6) -0.025(6)
C67' 0.067(11) 0.17(2) 0.069(10) -0.012(11) 0.019(8) -0.082(13)
C61' 0.065(10) 0.095(13) 0.064(9) 0.004(8) 0.015(8) -0.010(9)
C30' 0.114(14) 0.068(10) 0.056(8) 0.001(7) -0.030(9) -0.033(10)
C47' 0.101(13) 0.065(10) 0.067(10) -0.031(8) 0.020(9) 0.005(9)
C7' 0.057(9) 0.073(10) 0.066(9) 0.001(7) -0.004(7) -0.023(7)
C88' 0.052(8) 0.073(9) 0.043(7) -0.001(6) 0.004(6) -0.008(7)
C60' 0.057(9) 0.084(11) 0.062(9) 0.011(8) 0.005(7) -0.017(8)
C75' 0.094(12) 0.074(10) 0.042(7) 0.002(7) 0.015(8) -0.012(9)
C58' 0.040(7) 0.070(9) 0.050(7) 0.015(6) -0.013(5) -0.014(6)
C96' 0.064(9) 0.083(11) 0.062(9) 0.024(8) 0.003(7) -0.024(8)
C84' 0.067(9) 0.070(9) 0.054(8) 0.002(7) -0.021(7) -0.011(7)
C99' 0.085(11) 0.044(8) 0.072(10) 0.013(7) 0.010(8) -0.011(7)
C53' 0.056(8) 0.050(8) 0.067(9) 0.010(6) -0.010(7) -0.009(6)
C57' 0.060(8) 0.056(8) 0.058(8) 0.012(6) 0.000(6) -0.015(6)
C63' 0.034(8) 0.144(18) 0.072(10) 0.013(11) 0.003(7) 0.004(9)
C37' 0.064(9) 0.089(12) 0.065(9) -0.003(8) -0.024(8) -0.015(8)
C90' 0.107(13) 0.082(11) 0.042(7) -0.008(7) 0.007(8) -0.024(10)
C41' 0.053(9) 0.042(8) 0.148(17) -0.003(9) 0.028(10) 0.002(6)
C81' 0.084(11) 0.067(10) 0.062(9) 0.018(7) 0.006(8) -0.033(8)
C49' 0.146(18) 0.033(8) 0.095(13) -0.002(8) 0.019(12) 0.000(9)
C36' 0.121(16) 0.078(11) 0.050(9) 0.016(8) -0.036(9) -0.025(10)
C14' 0.053(8) 0.091(11) 0.059(8) -0.017(7) 0.001(6) -0.043(8)
C6' 0.072(11) 0.108(14) 0.078(11) -0.003(10) -0.019(9) -0.033(10)
C87' 0.055(9) 0.065(10) 0.089(12) -0.011(8) 0.005(8) 0.001(7)
C10' 0.062(10) 0.100(13) 0.095(12) -0.045(10) 0.029(9) -0.032(9)
C97' 0.068(11) 0.113(15) 0.091(12) 0.039(11) 0.002(9) -0.045(10)
C55' 0.085(12) 0.062(10) 0.076(10) 0.023(8) 0.005(9) -0.019(8)
C31' 0.165(19) 0.049(9) 0.088(12) 0.008(8) -0.072(13) -0.017(10)
C85' 0.065(11) 0.101(14) 0.105(14) 0.027(11) -0.037(10) -0.030(10)
C3' 0.066(10) 0.085(11) 0.058(9) 0.012(8) 0.013(7) 0.000(8)
C92' 0.100(15) 0.092(15) 0.107(16) -0.044(13) -0.004(12) 0.013(11)
C54' 0.066(10) 0.054(9) 0.096(12) 0.021(8) 0.014(9) -0.001(7)
C4' 0.112(16) 0.093(13) 0.052(9) -0.003(8) -0.006(9) 0.002(11)
C62' 0.093(13) 0.089(13) 0.047(8) 0.007(8) 0.004(8) 0.017(10)
C86' 0.045(9) 0.100(13) 0.096(13) 0.000(10) 0.000(9) -0.019(8)
O3 0.057(8) 0.45(4) 0.078(9) 0.093(15) -0.013(7) -0.035(14)
C68' 0.057(10) 0.066(11) 0.22(3) -0.034(14) -0.064(13) 0.013(9)
C56' 0.059(9) 0.070(10) 0.076(10) 0.003(8) 0.014(8) -0.020(7)
C5' 0.095(13) 0.064(10) 0.072(10) -0.009(8) -0.032(9) -0.013(9)
C69' 0.041(8) 0.095(12) 0.080(10) -0.012(9) 0.001(7) -0.001(8)
C48' 0.128(17) 0.069(12) 0.083(12) -0.032(10) 0.012(11) 0.010(11)
C12' 0.126(19) 0.23(3) 0.081(13) -0.053(16) 0.038(13) -0.13(2)
C74' 0.122(15) 0.068(10) 0.038(7) 0.008(7) -0.015(8) -0.024(10)
C91' 0.16(2) 0.110(17) 0.058(10) -0.028(11) 0.032(12) -0.015(15)
C93' 0.091(13) 0.073(12) 0.108(15) -0.030(11) -0.009(11) 0.006(9)
C11' 0.101(16) 0.16(2) 0.107(16) -0.065(15) 0.057(13) -0.077(15)
Ag2 0.0432(5) 0.0407(5) 0.0430(5) -0.0014(4) 0.0030(4) -0.0069(4)
Ag1 0.0458(5) 0.0515(6) 0.0450(5) -0.0037(4) 0.0033(4) -0.0047(4)
P1 0.0368(15) 0.0442(16) 0.0376(14) -0.0045(12) -0.0013(12) -0.0046(12)
P4 0.0425(16) 0.0350(14) 0.0350(14) 0.0013(11) -0.0002(12) -0.0079(12)
P3 0.0385(15) 0.0285(13) 0.0363(14) -0.0047(10) 0.0009(11) -0.0012(11)
P2 0.0470(18) 0.058(2) 0.0326(14) 0.0013(13) 0.0023(12) -0.0079(14)
S1 0.0419(17) 0.063(2) 0.0582(19) 0.0148(15) 0.0003(14) -0.0119(14)
S4 0.0345(16) 0.076(2) 0.0556(18) -0.0036(16) 0.0000(13) -0.0099(15)
S2 0.0445(19) 0.077(3) 0.084(3) 0.006(2) -0.0070(17) -0.0228(17)
S3 0.061(3) 0.226(7) 0.048(2) 0.000(3) -0.0126(19) -0.055(3)
N2 0.028(5) 0.062(7) 0.054(6) -0.001(5) -0.003(4) 0.000(4)
C79 0.064(8) 0.053(8) 0.054(7) 0.008(6) -0.020(6) -0.031(6)
C89 0.036(6) 0.047(6) 0.039(6) 0.006(5) -0.005(5) -0.005(5)
C71 0.036(6) 0.034(6) 0.040(6) -0.008(4) -0.003(4) -0.005(4)
C78 0.054(8) 0.060(8) 0.049(7) -0.013(6) -0.008(6) -0.011(6)
C77 0.048(6) 0.025(5) 0.037(5) -0.001(4) 0.003(5) -0.006(4)
C95 0.055(7) 0.030(5) 0.043(6) -0.002(4) -0.003(5) -0.010(5)
C83 0.047(7) 0.039(6) 0.044(6) -0.009(5) -0.001(5) -0.003(5)
C27 0.042(6) 0.045(6) 0.031(5) -0.008(4) 0.003(4) -0.011(5)
C81 0.047(7) 0.059(8) 0.041(6) -0.004(5) 0.005(5) -0.002(6)
N3 0.036(5) 0.070(7) 0.053(6) 0.002(5) -0.004(5) -0.014(5)
O1 0.059(6) 0.102(9) 0.060(6) 0.013(6) 0.001(5) -0.024(6)
C76 0.052(7) 0.029(6) 0.065(8) -0.005(5) -0.003(6) -0.015(5)
C14 0.035(7) 0.091(11) 0.056(8) 0.008(7) 0.010(6) 0.004(7)
C15 0.044(7) 0.049(7) 0.051(7) 0.002(5) 0.005(5) 0.001(5)
C90 0.052(7) 0.049(7) 0.052(7) 0.004(5) -0.007(6) -0.022(6)
N1 0.033(6) 0.104(11) 0.061(7) -0.007(7) 0.000(5) -0.012(6)
C100 0.058(8) 0.045(7) 0.051(7) 0.005(5) 0.001(6) -0.014(6)
C58 0.035(6) 0.045(7) 0.056(7) 0.004(5) -0.007(5) -0.014(5)
C9 0.029(6) 0.109(13) 0.039(6) 0.004(7) 0.002(5) -0.001(7)
C82 0.045(7) 0.052(7) 0.044(6) -0.010(5) 0.009(5) -0.011(5)
C22 0.046(7) 0.085(10) 0.050(7) 0.009(7) -0.008(6) -0.015(7)
C21 0.055(7) 0.047(7) 0.039(6) -0.002(5) -0.006(5) -0.015(6)
C94 0.046(7) 0.043(7) 0.087(10) 0.011(7) 0.000(7) -0.003(6)
C96 0.064(9) 0.070(9) 0.050(7) 0.014(6) -0.013(6) -0.024(7)
C8 0.036(7) 0.095(11) 0.048(7) 0.015(7) -0.013(5) -0.018(7)
C72 0.071(9) 0.033(6) 0.054(7) 0.002(5) -0.007(6) -0.005(6)
C30 0.034(7) 0.088(11) 0.076(10) -0.025(8) 0.004(6) -0.002(7)
C39 0.059(8) 0.069(9) 0.037(6) -0.003(6) 0.011(6) -0.010(7)
C80 0.027(6) 0.096(11) 0.061(8) -0.004(7) 0.007(6) -0.009(6)
C74 0.055(8) 0.073(10) 0.045(7) -0.008(6) -0.007(6) 0.000(7)
C10 0.043(8) 0.124(16) 0.052(8) 0.000(9) 0.000(6) 0.011(9)
C2 0.044(7) 0.058(8) 0.046(7) 0.008(6) 0.003(5) -0.004(6)
C26 0.083(10) 0.046(7) 0.043(7) -0.005(5) 0.014(6) -0.002(7)
C32 0.047(7) 0.051(7) 0.049(7) 0.003(5) 0.001(5) -0.008(6)
C88 0.057(9) 0.084(11) 0.050(8) -0.003(7) 0.005(6) 0.003(7)
C1 0.055(7) 0.043(7) 0.044(6) 0.012(5) -0.008(6) -0.002(5)
C91 0.070(10) 0.083(11) 0.054(8) 0.007(7) -0.014(7) -0.044(9)
C20 0.059(8) 0.067(9) 0.045(7) 0.005(6) -0.010(6) -0.010(7)
C75 0.057(8) 0.048(8) 0.073(9) -0.018(7) -0.011(7) -0.008(6)
C66 0.079(9) 0.037(6) 0.042(6) -0.005(5) 0.001(6) -0.003(6)
C65 0.054(7) 0.038(6) 0.035(5) 0.004(4) -0.012(5) -0.012(5)
C3 0.059(8) 0.060(9) 0.067(9) 0.008(7) -0.003(7) -0.029(7)
C93 0.046(8) 0.064(10) 0.101(12) 0.011(8) -0.001(8) 0.002(7)
N4 0.030(5) 0.101(10) 0.057(7) 0.000(6) 0.002(5) -0.019(6)
C97 0.060(9) 0.078(10) 0.067(9) 0.014(7) -0.027(7) -0.032(8)
C69 0.066(10) 0.070(10) 0.082(11) 0.023(8) 0.009(8) -0.028(8)
C67 0.112(13) 0.032(7) 0.060(8) 0.011(6) -0.008(8) -0.016(7)
C31 0.053(8) 0.053(8) 0.070(9) 0.009(7) -0.003(7) 0.008(6)
C98 0.111(14) 0.056(9) 0.058(9) 0.009(7) -0.033(9) -0.040(9)
C28 0.051(8) 0.059(9) 0.100(12) -0.010(8) -0.006(8) -0.001(7)
C16 0.047(7) 0.071(9) 0.050(7) -0.004(6) -0.006(6) -0.004(6)
C87 0.087(12) 0.092(13) 0.042(7) -0.008(8) 0.007(7) 0.008(9)
C25 0.110(14) 0.073(10) 0.028(6) -0.007(6) 0.010(7) -0.027(9)
C73 0.072(10) 0.060(9) 0.059(8) 0.011(7) -0.020(7) 0.003(7)
C33 0.061(8) 0.069(9) 0.037(6) 0.006(6) -0.002(6) -0.010(7)
C19 0.090(12) 0.080(11) 0.052(8) 0.014(7) 0.005(8) -0.034(9)
C48 0.052(10) 0.110(16) 0.14(2) 0.053(15) -0.010(12) -0.021(10)
C68 0.100(13) 0.054(9) 0.073(10) 0.022(7) -0.016(9) -0.038(9)
C45 0.058(8) 0.082(10) 0.045(7) 0.010(7) -0.009(6) -0.027(7)
C99 0.086(11) 0.057(8) 0.048(7) 0.001(6) -0.005(7) -0.016(8)
C17 0.055(8) 0.067(9) 0.075(10) -0.005(7) -0.002(7) -0.026(7)
C84 0.095(12) 0.044(8) 0.059(8) 0.007(6) 0.005(8) -0.016(7)
C70 0.058(8) 0.045(7) 0.074(9) 0.016(6) 0.011(7) -0.013(6)
C23 0.065(10) 0.145(17) 0.053(9) 0.024(10) -0.023(8) -0.026(10)
C51 0.033(7) 0.147(16) 0.045(7) 0.015(9) -0.005(6) 0.004(8)
C18 0.066(10) 0.081(11) 0.087(11) 0.010(9) -0.006(8) -0.041(9)
C37 0.099(15) 0.083(13) 0.114(16) 0.027(11) 0.001(12) -0.033(11)
C41 0.059(10) 0.073(11) 0.111(14) -0.017(10) -0.027(9) 0.005(8)
C49 0.101(16) 0.122(18) 0.117(17) 0.037(14) -0.055(14) -0.058(14)
C63 0.074(12) 0.23(3) 0.068(11) -0.043(14) 0.001(9) -0.065(15)
C40 0.054(8) 0.079(10) 0.051(7) -0.008(7) -0.015(6) -0.007(7)
C53 0.071(10) 0.081(11) 0.064(9) 0.009(8) -0.026(8) -0.021(8)
C46 0.052(8) 0.078(10) 0.071(9) 0.006(8) 0.013(7) -0.016(7)
C35 0.060(10) 0.146(19) 0.090(13) 0.035(12) 0.001(9) -0.053(12)
C59 0.052(8) 0.064(9) 0.089(11) -0.020(8) 0.003(7) -0.025(7)
C86 0.119(16) 0.069(11) 0.077(12) -0.036(10) -0.004(11) 0.008(10)
C34 0.066(10) 0.105(14) 0.074(10) 0.029(9) 0.008(8) -0.024(9)
C36 0.114(17) 0.126(18) 0.079(12) 0.032(12) 0.000(12) -0.058(14)
C6 0.053(9) 0.077(11) 0.102(13) 0.012(9) 0.015(9) -0.022(8)
C4 0.122(16) 0.095(13) 0.073(11) -0.007(9) 0.004(11) -0.063(12)
C44 0.141(17) 0.094(13) 0.043(8) -0.014(8) 0.026(9) -0.011(12)
C13 0.082(11) 0.081(12) 0.049(8) 0.003(7) 0.005(7) 0.005(9)
C52 0.067(10) 0.067(9) 0.059(8) -0.003(7) -0.016(7) -0.001(7)
C47 0.063(11) 0.101(15) 0.131(18) 0.000(13) -0.011(12) -0.011(10)
C92 0.042(8) 0.088(12) 0.070(9) 0.013(8) 0.001(7) -0.011(7)
C11 0.062(11) 0.15(2) 0.067(11) 0.014(12) 0.014(8) 0.047(12)
C54 0.111(16) 0.093(14) 0.119(17) 0.025(13) -0.062(14) -0.028(12)
C55 0.14(2) 0.090(14) 0.069(12) -0.008(10) -0.049(13) -0.019(14)
C24 0.106(14) 0.090(12) 0.046(8) 0.005(8) -0.018(8) -0.043(11)
C61 0.090(15) 0.16(2) 0.111(16) -0.069(15) 0.038(13) -0.061(15)
C62 0.103(17) 0.22(3) 0.086(14) -0.066(16) 0.042(13) -0.082(19)
C7 0.049(8) 0.076(10) 0.073(9) 0.007(8) 0.006(7) -0.021(7)
C42 0.109(16) 0.106(17) 0.094(15) -0.030(13) 0.018(12) -0.019(13)
C57 0.092(13) 0.117(16) 0.056(9) 0.004(9) -0.005(9) 0.021(11)
C38 0.056(9) 0.084(11) 0.066(9) 0.014(8) -0.006(7) -0.020(8)
C85 0.131(16) 0.035(8) 0.098(13) -0.004(8) -0.014(12) -0.001(9)
C56 0.16(2) 0.083(13) 0.050(9) 0.001(8) -0.003(11) -0.002(13)
C5 0.098(14) 0.078(12) 0.082(12) -0.009(9) 0.029(11) -0.027(10)
O2 0.053(9) 0.77(7) 0.062(9) -0.023(19) -0.015(7) 0.025(19)
C43 0.18(2) 0.14(2) 0.085(14) -0.039(15) 0.062(16) -0.032(19)
C64 0.046(8) 0.104(13) 0.076(10) -0.013(9) -0.004(7) -0.040(8)

loop_
_atom_type_symbol
_atom_type_description
_atom_type_scat_dispersion_real
_atom_type_scat_dispersion_imag
_atom_type_scat_source
C C 0.0033 0.0016 'International Tables Vol C Tables 4.2.6.8 and 6.1.1.4'
H H 0.0000 0.0000 'International Tables Vol C Tables 4.2.6.8 and 6.1.1.4'
N N 0.0061 0.0033 'International Tables Vol C Tables 4.2.6.8 and 6.1.1.4'
O O 0.0106 0.0060 'International Tables Vol C Tables 4.2.6.8 and 6.1.1.4'
S S 0.1246 0.1234 'International Tables Vol C Tables 4.2.6.8 and 6.1.1.4'
Ag Ag -0.8971 1.1015 'International Tables Vol C Tables 4.2.6.8 and 6.1.1.4'
P P 0.1023 0.0942 'International Tables Vol C Tables 4.2.6.8 and 6.1.1.4'

loop_
_geom_angle_atom_site_label_1
_geom_angle_atom_site_label_2
_geom_angle_atom_site_label_3
_geom_angle
_geom_angle_site_symmetry_1
_geom_angle_site_symmetry_3
C58' S8 Ag4 104.8(4) . .
C30 C29 C28 117.3(16) . .
C30 C29 H211 121.4 . .
C28 C29 H211 121.4 . .
C45 C50 C49 119.7(18) . .
C45 C50 H212 120.2 . .
C49 C50 H212 120.2 . .
C11 C12 C13 123.1(19) . .
C11 C12 H213 118.4 . .
C13 C12 H213 118.4 . .
C12' C13' C14' 116.8(19) . .
C12' C13' H214 121.6 . .
C14' C13' H214 121.6 . .
C61 C60 C59 115.8(18) . .
C61 C60 H215 122.1 . .
C59 C60 H215 122.1 . .
C101 C102 C103 115.4(18) . .
C101 C102 H216 122.3 . .
C103 C102 H216 122.3 . .
C106 C101 C102 120.0 . .
C106 C101 C107 115(3) . .
C102 C101 C107 125(3) . .
C101 C106 C105 120.0 . .
C101 C106 H218 120.0 . .
C105 C106 H218 120.0 . .
C104 C105 C106 120.0 . .
C104 C105 H219 120.0 . .
C106 C105 H219 120.0 . .
C103 C104 C105 116.5(15) . .
C103 C104 H220 121.7 . .
C105 C104 H220 121.7 . .
C101 C107 H22A 109.5 . .
C101 C107 H22B 109.5 . .
H22A C107 H22B 109.5 . .
C101 C107 H22C 109.5 . .
H22A C107 H22C 109.5 . .
H22B C107 H22C 109.5 . .
C104 C103 C102 128(3) . .
C104 C103 H222 116.0 . .
C102 C103 H222 116.0 . .
C113 C114 H11A 109.5 . .
C113 C114 H11B 109.5 . .
H11A C114 H11B 109.5 . .
C113 C114 H11C 109.5 . .
H11A C114 H11C 109.5 . .
H11B C114 H11C 109.5 . .
C109 C111 H11D 109.5 . .
C109 C111 H11E 109.5 . .
H11D C111 H11E 109.5 . .
C109 C111 H11F 109.5 . .
H11D C111 H11F 109.5 . .
H11E C111 H11F 109.5 . .
C109 C110 C108 124(3) . 2_766
C109 C110 H110 118.2 . .
C108 C110 H110 118.2 2_766 .
C113 C112 C115 133(4) . 2_565
C113 C112 H112 113.7 . .
C115 C112 H112 113.7 2_565 .
C113 C115 C112 128(3) . 2_565
C113 C115 H115 115.8 . .
C112 C115 H115 115.8 2_565 .
C109 C108 C110 129(3) . 2_766
C109 C108 H18' 115.4 . .
C110 C108 H18' 115.4 2_766 .
C112 C113 C114 137(6) . .
C112 C113 C115 99(3) . .
C114 C113 C115 123(5) . .
C108 C109 C110 107.0(17) . .
C108 C109 C111 127(3) . .
C110 C109 C111 126(3) . .
S5 Ag3 P5 108.70(19) . .
S5 Ag3 P6 101.61(16) . .
P5 Ag3 P6 116.28(9) . .
S5 Ag3 S6 127.13(13) . .
P5 Ag3 S6 102.10(10) . .
P6 Ag3 S6 101.74(11) . .
P7 Ag4 P8 120.47(10) . .
P7 Ag4 S7 106.99(11) . .
P8 Ag4 S7 120.27(10) . .
P7 Ag4 S8 101.63(11) . .
P8 Ag4 S8 102.13(11) . .
S7 Ag4 S8 101.47(12) . .
C45' P6 C33' 101.9(5) . .
C45' P6 C39' 105.5(5) . .
C33' P6 C39' 103.3(5) . .
C45' P6 Ag3 117.9(4) . .
C33' P6 Ag3 115.6(4) . .
C39' P6 Ag3 111.1(4) . .
C27' P5 C21' 103.1(5) . .
C27' P5 C15' 104.1(5) . .
C21' P5 C15' 102.7(5) . .
C27' P5 Ag3 114.6(4) . .
C21' P5 Ag3 114.3(3) . .
C15' P5 Ag3 116.4(3) . .
C83' P8 C95' 103.4(5) . .
C83' P8 C89' 103.6(5) . .
C95' P8 C89' 104.6(6) . .
C83' P8 Ag4 115.5(4) . .
C95' P8 Ag4 113.7(4) . .
C89' P8 Ag4 114.7(4) . .
C77' P7 C65' 105.0(5) . .
C77' P7 C71' 103.4(5) . .
C65' P7 C71' 103.3(5) . .
C77' P7 Ag4 112.7(4) . .
C65' P7 Ag4 115.1(3) . .
C71' P7 Ag4 115.9(4) . .
C51' S7 Ag4 101.7(4) . .
C8' S6 Ag3 109.9(4) . .
C1' S5 Ag3 120.4(5) . .
C20' C15' C16' 118.1(10) . .
C20' C15' P5 121.9(9) . .
C16' C15' P5 119.9(8) . .
C66' C65' C70' 119.9(12) . .
C66' C65' P7 116.9(11) . .
C70' C65' P7 123.2(8) . .
C8' N5 C9' 111.3(11) . .
C8' N5 H004 124.4 . .
C9' N5 H004 124.4 . .
C15' C20' C19' 120.3(12) . .
C15' C20' H005 119.8 . .
C19' C20' H005 119.8 . .
C19' C18' C17' 117.4(12) . .
C19' C18' H006 121.3 . .
C17' C18' H006 121.3 . .
C40' C39' C44' 117.9(11) . .
C40' C39' P6 116.3(9) . .
C44' C39' P6 125.8(9) . .
C72' C71' C76' 119.3(13) . .
C72' C71' P7 118.0(9) . .
C76' C71' P7 122.7(11) . .
C17' C16' C15' 122.5(12) . .
C17' C16' H009 118.7 . .
C15' C16' H009 118.7 . .
C34' C33' C38' 118.1(12) . .
C34' C33' P6 126.2(10) . .
C38' C33' P6 115.5(9) . .
C79' C78' C77' 122.1(12) . .
C79' C78' H011 119.0 . .
C77' C78' H011 119.0 . .
C82' C77' C78' 116.5(12) . .
C82' C77' P7 119.2(9) . .
C78' C77' P7 124.3(9) . .
C22' C21' C26' 119.2(10) . .
C22' C21' P5 118.3(9) . .
C26' C21' P5 122.5(8) . .
C84' C83' C88' 118.0(12) . .
C84' C83' P8 124.3(10) . .
C88' C83' P8 117.3(9) . .
C28' C27' C32' 117.2(11) . .
C28' C27' P5 124.2(9) . .
C32' C27' P5 118.6(9) . .
C16' C17' C18' 120.5(12) . .
C16' C17' H016 119.7 . .
C18' C17' H016 119.7 . .
C63' C64' C59' 124.0(16) . .
C63' C64' N8 132.2(14) . .
C59' C64' N8 103.7(12) . .
C8' N6 C14' 110.8(11) . .
C8' N6 H018 124.6 . .
C14' N6 H018 124.6 . .
C65' C70' C69' 119.4(12) . .
C65' C70' H020 120.3 . .
C69' C70' H020 120.3 . .
100' C95' C96' 117.6(12) . .
100' C95' P8 123.7(10) . .
C96' C95' P8 118.0(10) . .
C33' C34' C35' 122.8(14) . .
C33' C34' H022 118.6 . .
C35' C34' H022 118.6 . .
N7 C59' C64' 108.0(13) . .
N7 C59' C60' 133.9(12) . .
C64' C59' C60' 118.1(13) . .
C58' N8 C64' 111.3(11) . .
C58' N8 H024 124.3 . .
C64' N8 H024 124.3 . .
C43' C44' C39' 120.2(12) . .
C43' C44' H025 119.9 . .
C39' C44' H025 119.9 . .
C81' C82' C77' 121.6(12) . .
C81' C82' H026 119.2 . .
C77' C82' H026 119.2 . .
C31' C32' C27' 122.5(12) . .
C31' C32' H027 118.7 . .
C27' C32' H027 118.7 . .
C18' C19' C20' 120.9(13) . .
C18' C19' H028 119.6 . .
C20' C19' H028 119.6 . .
C39' C40' C41' 121.1(12) . .
C39' C40' H029 119.4 . .
C41' C40' H029 119.4 . .
C21' C22' C23' 120.7(12) . .
C21' C22' H030 119.7 . .
C23' C22' H030 119.7 . .
O4 C51' C52' 117.8(11) . .
O4 C51' S7 124.8(10) . .
C52' C51' S7 117.4(8) . .
C24' C25' C26' 120.9(13) . .
C24' C25' H032 119.5 . .
C26' C25' H032 119.5 . .
C41' C42' C43' 118.5(13) . .
C41' C42' H033 120.8 . .
C43' C42' H033 120.8 . .
C97' C98' C99' 121.3(15) . .
C97' C98' H034 119.4 . .
C99' C98' H034 119.4 . .
C58' N7 C59' 111.8(10) . .
C58' N7 H035 124.1 . .
C59' N7 H035 124.1 . .
C44' C43' C42' 121.1(12) . .
C44' C43' H036 119.4 . .
C42' C43' H036 119.4 . .
C37' C38' C33' 119.1(13) . .
C37' C38' H037 120.4 . .
C33' C38' H037 120.4 . .
C3' C2' C7' 116.5(13) . .
C3' C2' C1' 118.7(13) . .
C7' C2' C1' 124.8(12) . .
C30' C29' C28' 122.0(12) . .
C30' C29' H039 119.0 . .
C28' C29' H039 119.0 . .
C25' C26' C21' 119.2(11) . .
C25' C26' H040 120.4 . .
C21' C26' H040 120.4 . .
C27' C28' C29' 119.4(12) . .
C27' C28' H041 120.3 . .
C29' C28' H041 120.3 . .
C71' C76' C75' 120.9(15) . .
C71' C76' H042 119.6 . .
C75' C76' H042 119.6 . .
N5 C8' N6 104.8(11) . .
N5 C8' S6 126.7(9) . .
N6 C8' S6 128.4(10) . .
C46' C45' C50' 117.9(11) . .
C46' C45' P6 120.3(10) . .
C50' C45' P6 121.8(9) . .
C71' C72' C73' 120.4(14) . .
C71' C72' H045 119.8 . .
C73' C72' H045 119.8 . .
C22' C23' C24' 120.6(13) . .
C22' C23' H046 119.7 . .
C24' C23' H046 119.7 . .
C49' C50' C45' 119.7(14) . .
C49' C50' H047 120.2 . .
C45' C50' H047 120.2 . .
O3 C1' C2' 118.1(13) . .
O3 C1' S5 120.8(12) . .
C2' C1' S5 120.9(10) . .
C80' C79' C78' 118.5(12) . .
C80' C79' H049 120.8 . .
C78' C79' H049 120.8 . .
C53' C52' C57' 117.4(12) . .
C53' C52' C51' 123.2(11) . .
C57' C52' C51' 119.4(11) . .
C81' C80' C79' 120.0(13) . .
C81' C80' H051 120.0 . .
C79' C80' H051 120.0 . .
C65' C66' C67' 117.1(16) . .
C65' C66' H052 121.5 . .
C67' C66' H052 121.5 . .
C93' C94' C89' 120.0(15) . .
C93' C94' H053 120.0 . .
C89' C94' H053 120.0 . .
C72' C73' C74' 120.9(16) . .
C72' C73' H054 119.5 . .
C74' C73' H054 119.5 . .
C99' 100' C95' 121.8(14) . .
C99' 100' H055 119.1 . .
C95' 100' H055 119.1 . .
C90' C89' C94' 119.0(13) . .
C90' C89' P8 124.6(12) . .
C94' C89' P8 116.5(10) . .
C25' C24' C23' 119.4(13) . .
C25' C24' H057 120.3 . .
C23' C24' H057 120.3 . .
C34' C35' C36' 119.0(14) . .
C34' C35' H058 120.5 . .
C36' C35' H058 120.5 . .
C45' C46' C47' 122.6(14) . .
C45' C46' H059 118.7 . .
C47' C46' H059 118.7 . .
N5 C9' C14' 106.9(11) . .
N5 C9' C10' 131.9(14) . .
C14' C9' C10' 121.2(14) . .
C68' C67' C66' 127.4(15) . .
C68' C67' H061 116.3 . .
C66' C67' H061 116.3 . .
C62' C61' C60' 122.6(18) . .
C62' C61' H062 118.7 . .
C60' C61' H062 118.7 . .
C31' C30' C29' 118.3(14) . .
C31' C30' H063 120.8 . .
C29' C30' H063 120.8 . .
C46' C47' C48' 117.4(15) . .
C46' C47' H064 121.3 . .
C48' C47' H064 121.3 . .
C6' C7' C2' 122.5(15) . .
C6' C7' H065 118.8 . .
C2' C7' H065 118.8 . .
C87' C88' C83' 120.1(13) . .
C87' C88' H066 119.9 . .
C83' C88' H066 119.9 . .
C61' C60' C59' 118.7(15) . .
C61' C60' H067 120.6 . .
C59' C60' H067 120.6 . .
C74' C75' C76' 119.5(14) . .
C74' C75' H068 120.3 . .
C76' C75' H068 120.3 . .
N7 C58' N8 105.2(12) . .
N7 C58' S8 127.7(10) . .
N8 C58' S8 127.1(11) . .
C97' C96' C95' 119.0(15) . .
C97' C96' H070 120.5 . .
C95' C96' H070 120.5 . .
C83' C84' C85' 118.9(15) . .
C83' C84' H071 120.5 . .
C85' C84' H071 120.5 . .
C98' C99' 100' 118.6(15) . .
C98' C99' H072 120.7 . .
100' C99' H072 120.7 . .
C52' C53' C54' 122.2(13) . .
C52' C53' H073 118.9 . .
C54' C53' H073 118.9 . .
C56' C57' C52' 120.8(14) . .
C56' C57' H074 119.6 . .
C52' C57' H074 119.6 . .
C64' C63' C62' 115.3(16) . .
C64' C63' H075 122.3 . .
C62' C63' H075 122.3 . .
C36' C37' C38' 120.5(15) . .
C36' C37' H076 119.8 . .
C38' C37' H076 119.8 . .
C91' C90' C89' 123.9(17) . .
C91' C90' H077 118.1 . .
C89' C90' H077 118.1 . .
C42' C41' C40' 121.1(13) . .
C42' C41' H078 119.5 . .
C40' C41' H078 119.5 . .
C82' C81' C80' 121.3(14) . .
C82' C81' H079 119.3 . .
C80' C81' H079 119.3 . .
C48' C49' C50' 121.0(16) . .
C48' C49' H080 119.5 . .
C50' C49' H080 119.5 . .
C37' C36' C35' 120.3(14) . .
C37' C36' H081 119.8 . .
C35' C36' H081 119.8 . .
C9' C14' N6 106.1(12) . .
C9' C14' C13' 122.0(14) . .
N6 C14' C13' 131.9(15) . .
C7' C6' C5' 119.4(16) . .
C7' C6' H083 120.3 . .
C5' C6' H083 120.3 . .
C86' C87' C88' 121.4(15) . .
C86' C87' H084 119.3 . .
C88' C87' H084 119.3 . .
C9' C10' C11' 116.0(18) . .
C9' C10' H085 122.0 . .
C11' C10' H085 122.0 . .
C98' C97' C96' 121.6(16) . .
C98' C97' H086 119.2 . .
C96' C97' H086 119.2 . .
C56' C55' C54' 118.9(14) . .
C56' C55' H087 120.6 . .
C54' C55' H087 120.6 . .
C30' C31' C32' 120.4(15) . .
C30' C31' H088 119.8 . .
C32' C31' H088 119.8 . .
C86' C85' C84' 120.8(16) . .
C86' C85' H089 119.6 . .
C84' C85' H089 119.6 . .
C4' C3' C2' 122.4(16) . .
C4' C3' H090 118.8 . .
C2' C3' H090 118.8 . .
C93' C92' C91' 121.1(17) . .
C93' C92' H091 119.5 . .
C91' C92' H091 119.5 . .
C53' C54' C55' 119.2(14) . .
C53' C54' H092 120.4 . .
C55' C54' H092 120.4 . .
C5' C4' C3' 118.6(16) . .
C5' C4' H093 120.7 . .
C3' C4' H093 120.7 . .
C61' C62' C63' 121.1(16) . .
C61' C62' H094 119.4 . .
C63' C62' H094 119.4 . .
C87' C86' C85' 120.7(16) . .
C87' C86' H095 119.7 . .
C85' C86' H095 119.7 . .
C67' C68' C69' 111.6(16) . .
C67' C68' H097 124.2 . .
C69' C68' H097 124.2 . .
C55' C56' C57' 121.5(14) . .
C55' C56' H098 119.3 . .
C57' C56' H098 119.3 . .
C4' C5' C6' 120.6(15) . .
C4' C5' H099 119.7 . .
C6' C5' H099 119.7 . .
C70' C69' C68' 123.4(15) . .
C70' C69' H100 118.3 . .
C68' C69' H100 118.3 . .
C49' C48' C47' 121.3(15) . .
C49' C48' H101 119.3 . .
C47' C48' H101 119.3 . .
C13' C12' C11' 122.0(19) . .
C13' C12' H102 119.0 . .
C11' C12' H102 119.0 . .
C75' C74' C73' 119.0(14) . .
C75' C74' H103 120.5 . .
C73' C74' H103 120.5 . .
C90' C91' C92' 116.4(17) . .
C90' C91' H104 121.8 . .
C92' C91' H104 121.8 . .
C94' C93' C92' 119.7(19) . .
C94' C93' H105 120.2 . .
C92' C93' H105 120.2 . .
C12' C11' C10' 121.9(17) . .
C12' C11' H106 119.0 . .
C10' C11' H106 119.0 . .
P4 Ag2 P3 117.67(9) . .
P4 Ag2 S3 108.21(16) . .
P3 Ag2 S3 103.78(17) . .
P4 Ag2 S4 102.68(11) . .
P3 Ag2 S4 98.55(11) . .
S3 Ag2 S4 126.75(13) . .
P1 Ag1 P2 121.22(11) . .
P1 Ag1 S1 110.81(11) . .
P2 Ag1 S1 114.89(12) . .
P1 Ag1 S2 103.02(12) . .
P2 Ag1 S2 103.33(12) . .
S1 Ag1 S2 100.01(12) . .
C15 P1 C27 104.4(5) . .
C15 P1 C21 103.1(6) . .
C27 P1 C21 102.9(5) . .
C15 P1 Ag1 110.9(4) . .
C27 P1 Ag1 120.0(3) . .
C21 P1 Ag1 113.9(4) . .
C95 P4 C89 103.6(5) . .
C95 P4 C83 101.2(5) . .
C89 P4 C83 105.7(5) . .
C95 P4 Ag2 113.0(4) . .
C89 P4 Ag2 112.5(4) . .
C83 P4 Ag2 119.2(4) . .
C71 P3 C77 103.1(5) . .
C71 P3 C65 103.2(5) . .
C77 P3 C65 103.0(5) . .
C71 P3 Ag2 114.6(3) . .
C77 P3 Ag2 116.8(3) . .
C65 P3 Ag2 114.5(4) . .
C45 P2 C33 104.4(6) . .
C45 P2 C39 104.1(7) . .
C33 P2 C39 103.8(6) . .
C45 P2 Ag1 116.8(4) . .
C33 P2 Ag1 111.6(4) . .
C39 P2 Ag1 114.7(5) . .
C1 S1 Ag1 94.6(4) . .
C58 S4 Ag2 110.8(4) . .
C8 S2 Ag1 105.4(5) . .
C51 S3 Ag2 120.8(5) . .
C8 N2 C14 112.0(11) . .
C8 N2 H108 124.0 . .
C14 N2 H108 124.0 . .
C80 C79 C78 114.2(12) . .
C80 C79 H109 122.9 . .
C78 C79 H109 122.9 . .
C90 C89 C94 116.6(11) . .
C90 C89 P4 127.5(9) . .
C94 C89 P4 115.9(9) . .
C72 C71 C76 119.4(11) . .
C72 C71 P3 118.3(8) . .
C76 C71 P3 122.3(9) . .
C77 C78 C79 120.0(11) . .
C77 C78 H12' 120.0 . .
C79 C78 H12' 120.0 . .
C82 C77 C78 119.6(11) . .
C82 C77 P3 122.7(9) . .
C78 C77 P3 117.7(8) . .
C100 C95 C96 116.0(11) . .
C100 C95 P4 126.1(10) . .
C96 C95 P4 117.9(9) . .
C84 C83 C88 119.6(12) . .
C84 C83 P4 122.7(9) . .
C88 C83 P4 117.6(10) . .
C32 C27 C28 116.7(11) . .
C32 C27 P1 124.4(9) . .
C28 C27 P1 118.7(10) . .
C82 C81 C80 119.2(11) . .
C82 C81 H117 120.4 . .
C80 C81 H117 120.4 . .
C58 N3 C59 110.2(11) . .
C58 N3 H118 124.9 . .
C59 N3 H118 124.9 . .
C71 C76 C75 119.3(11) . .
C71 C76 H120 120.3 . .
C75 C76 H120 120.3 . .
C13 C14 N2 133.6(14) . .
C13 C14 C9 122.2(14) . .
N2 C14 C9 104.2(14) . .
C20 C15 C16 116.9(12) . .
C20 C15 P1 119.0(10) . .
C16 C15 P1 124.0(10) . .
C91 C90 C89 120.4(13) . .
C91 C90 H123 119.8 . .
C89 C90 H123 119.8 . .
C8 N1 C9 112.2(12) . .
C8 N1 H124 123.9 . .
C9 N1 H124 123.9 . .
C99 C100 C95 123.2(13) . .
C99 C100 H125 118.4 . .
C95 C100 H125 118.4 . .
N4 C58 N3 105.3(11) . .
N4 C58 S4 128.2(9) . .
N3 C58 S4 126.4(9) . .
N1 C9 C14 107.3(12) . .
N1 C9 C10 133.4(15) . .
C14 C9 C10 119.2(17) . .
C81 C82 C77 120.6(12) . .
C81 C82 H128 119.7 . .
C77 C82 H128 119.7 . .
C23 C22 C21 119.0(14) . .
C23 C22 H129 120.5 . .
C21 C22 H129 120.5 . .
C26 C21 C22 120.1(12) . .
C26 C21 P1 122.7(11) . .
C22 C21 P1 117.2(9) . .
C93 C94 C89 122.0(13) . .
C93 C94 H131 119.0 . .
C89 C94 H131 119.0 . .
C95 C96 C97 121.5(13) . .
C95 C96 H132 119.2 . .
C97 C96 H132 119.2 . .
N1 C8 N2 104.2(13) . .
N1 C8 S2 127.2(12) . .
N2 C8 S2 128.6(10) . .
C73 C72 C71 120.2(12) . .
C29 C30 C31 120.3(14) . .
C29 C30 H135 119.8 . .
C31 C30 H135 119.8 . .
C40 C39 C44 117.9(14) . .
C40 C39 P2 117.8(9) . .
C44 C39 P2 124.3(13) . .
C79 C80 C81 125.6(12) . .
C79 C80 H137 117.2 . .
C81 C80 H137 117.2 . .
C73 C74 C75 119.0(13) . .
C73 C74 H138 120.5 . .
C75 C74 H138 120.5 . .
C9 C10 C11 118.1(16) . .
C9 C10 H139 120.9 . .
C11 C10 H139 120.9 . .
C3 C2 C7 120.9(13) . .
C3 C2 C1 121.3(12) . .
C7 C2 C1 117.7(12) . .
C21 C26 C25 121.2(14) . .
C21 C26 H141 119.4 . .
C25 C26 H141 119.4 . .
C31 C32 C27 120.3(12) . .
C31 C32 H142 119.8 . .
C27 C32 H142 119.8 . .
C87 C88 C83 119.0(15) . .
C87 C88 H143 120.5 . .
C83 C88 H143 120.5 . .
O1 C1 C2 118.7(12) . .
O1 C1 S1 123.4(10) . .
C2 C1 S1 117.9(9) . .
C92 C91 C90 122.1(13) . .
C92 C91 H145 118.9 . .
C90 C91 H145 118.9 . .
C19 C20 C15 119.7(13) . .
C19 C20 H146 120.1 . .
C15 C20 H146 120.1 . .
C74 C75 C76 120.4(12) . .
C74 C75 H147 119.8 . .
C76 C75 H147 119.8 . .
C67 C66 C65 120.6(13) . .
C67 C66 H148 119.7 . .
C65 C66 H148 119.7 . .
C66 C65 C70 119.5(11) . .
C66 C65 P3 123.9(10) . .
C70 C65 P3 116.6(9) . .
C2 C3 C4 119.8(14) . .
C2 C3 H150 120.1 . .
C4 C3 H150 120.1 . .
C94 C93 C92 120.1(15) . .
C94 C93 H151 120.0 . .
C92 C93 H151 120.0 . .
C58 N4 C64 111.3(11) . .
C58 N4 H152 124.3 . .
C64 N4 H152 124.3 . .
C98 C97 C96 118.6(14) . .
C98 C97 H153 120.7 . .
C96 C97 H153 120.7 . .
C68 C69 C70 120.3(14) . .
C68 C69 H154 119.8 . .
C70 C69 H154 119.8 . .
C68 C67 C66 119.2(14) . .
C68 C67 H155 120.4 . .
C66 C67 H155 120.4 . .
C30 C31 C32 123.3(13) . .
C30 C31 H156 118.3 . .
C32 C31 H156 118.3 . .
C99 C98 C97 120.7(13) . .
C99 C98 H157 119.6 . .
C97 C98 H157 119.6 . .
C27 C28 C29 121.7(14) . .
C27 C28 H158 119.1 . .
C29 C28 H158 119.1 . .
C17 C16 C15 120.4(13) . .
C17 C16 H159 119.8 . .
C15 C16 H159 119.8 . .
C86 C87 C88 120.4(14) . .
C86 C87 H160 119.8 . .
C88 C87 H160 119.8 . .
C24 C25 C26 118.7(14) . .
C24 C25 H161 120.6 . .
C26 C25 H161 120.6 . .
C74 C73 C72 121.7(13) . .
C74 C73 H162 119.2 . .
C72 C73 H162 119.2 . .
C38 C33 C34 119.2(14) . .
C38 C33 P2 122.9(11) . .
C34 C33 P2 117.4(11) . .
C18 C19 C20 121.7(14) . .
C18 C19 H164 119.2 . .
C20 C19 H164 119.2 . .
C49 C48 C47 119.2(19) . .
C49 C48 H165 120.4 . .
C47 C48 H165 120.4 . .
C69 C68 C67 121.8(13) . .
C69 C68 H166 119.1 . .
C67 C68 H166 119.1 . .
C50 C45 C46 117.0(15) . .
C50 C45 P2 124.8(12) . .
C46 C45 P2 118.2(11) . .
C100 C99 C98 119.9(14) . .
C100 C99 H168 120.1 . .
C98 C99 H168 120.1 . .
C18 C17 C16 121.1(14) . .
C18 C17 H169 119.4 . .
C16 C17 H169 119.4 . .
C85 C84 C83 119.3(14) . .
C85 C84 H170 120.3 . .
C83 C84 H170 120.3 . .
C65 C70 C69 118.4(13) . .
C65 C70 H171 120.8 . .
C69 C70 H171 120.8 . .
C22 C23 C24 120.7(17) . .
C22 C23 H172 119.6 . .
C24 C23 H172 119.6 . .
O2 C51 C52 120.8(15) . .
O2 C51 S3 119.2(13) . .
C52 C51 S3 119.7(11) . .
C17 C18 C19 120.2(14) . .
C17 C18 H174 119.9 . .
C19 C18 H174 119.9 . .
C36 C37 C38 120.8(19) . .
C36 C37 H175 119.6 . .
C38 C37 H175 119.6 . .
C40 C41 C42 117.7(19) . .
C40 C41 H176 121.1 . .
C42 C41 H176 121.1 . .
C48 C49 C50 120.8(19) . .
C48 C49 H177 119.6 . .
C50 C49 H177 119.6 . .
C64 C63 C62 115.2(19) . .
C64 C63 H178 122.4 . .
C62 C63 H178 122.4 . .
C39 C40 C41 121.4(15) . .
C39 C40 H179 119.3 . .
C41 C40 H179 119.3 . .
C52 C53 C54 120.8(18) . .
C52 C53 H180 119.6 . .
C54 C53 H180 119.6 . .
C47 C46 C45 121.7(17) . .
C47 C46 H181 119.2 . .
C45 C46 H181 119.2 . .
C36 C35 C34 120.8(16) . .
C36 C35 H182 119.6 . .
C34 C35 H182 119.6 . .
C64 C59 N3 106.7(13) . .
C64 C59 C60 123.5(16) . .
N3 C59 C60 129.8(15) . .
C85 C86 C87 119.9(15) . .
C85 C86 H184 120.0 . .
C87 C86 H184 120.0 . .
C33 C34 C35 118.6(16) . .
C33 C34 H185 120.7 . .
C35 C34 H185 120.7 . .
C37 C36 C35 120.1(18) . .
C37 C36 H186 120.0 . .
C35 C36 H186 120.0 . .
C5 C6 C7 120.1(15) . .
C5 C6 H187 120.0 . .
C7 C6 H187 120.0 . .
C5 C4 C3 119.3(16) . .
C5 C4 H188 120.4 . .
C3 C4 H188 120.4 . .
C43 C44 C39 125(2) . .
C43 C44 H189 117.7 . .
C39 C44 H189 117.7 . .
C12 C13 C14 117.7(17) . .
C12 C13 H190 121.1 . .
C14 C13 H190 121.1 . .
C53 C52 C57 118.9(15) . .
C53 C52 C51 124.5(14) . .
C57 C52 C51 116.5(14) . .
C48 C47 C46 122(2) . .
C48 C47 H192 119.2 . .
C46 C47 H192 119.2 . .
C91 C92 C93 118.7(13) . .
C91 C92 H193 120.6 . .
C93 C92 H193 120.6 . .
C12 C11 C10 119.5(16) . .
C12 C11 H194 120.3 . .
C10 C11 H194 120.3 . .
C55 C54 C53 121(2) . .
C55 C54 H195 119.3 . .
C53 C54 H195 119.3 . .
C54 C55 C56 119.3(18) . .
C54 C55 H196 120.4 . .
C56 C55 H196 120.4 . .
C25 C24 C23 120.0(14) . .
C25 C24 H197 120.0 . .
C23 C24 H197 120.0 . .
C62 C61 C60 120.4(18) . .
C62 C61 H198 119.8 . .
C60 C61 H198 119.8 . .
C61 C62 C63 124.3(19) . .
C61 C62 H199 117.8 . .
C63 C62 H199 117.8 . .
C2 C7 C6 118.9(14) . .
C2 C7 H200 120.6 . .
C6 C7 H200 120.6 . .
C41 C42 C43 122.2(19) . .
C41 C42 H201 118.9 . .
C43 C42 H201 118.9 . .
C56 C57 C52 118.0(18) . .
C56 C57 H202 121.0 . .
C52 C57 H202 121.0 . .
C33 C38 C37 120.5(15) . .
C33 C38 H203 119.8 . .
C37 C38 H203 119.8 . .
C86 C85 C84 121.6(16) . .
C86 C85 H204 119.2 . .
C84 C85 H204 119.2 . .
C55 C56 C57 121.5(18) . .
C55 C56 H205 119.2 . .
C57 C56 H205 119.2 . .
C4 C5 C6 120.9(16) . .
C4 C5 H206 119.5 . .
C6 C5 H206 119.5 . .
C44 C43 C42 116.1(19) . .
C44 C43 H208 122.0 . .
C42 C43 H208 122.0 . .
N4 C64 C59 106.5(13) . .
N4 C64 C63 132.9(16) . .
C59 C64 C63 120.5(16) . .

loop_
_geom_bond_atom_site_label_1
_geom_bond_atom_site_label_2
_geom_bond_distance
_geom_bond_site_symmetry_2
S8 C58' 1.660(15) .
S8 Ag4 2.715(4) .
C29 C30 1.36(2) .
C29 C28 1.47(2) .
C29 H211 0.9300 .
C50 C45 1.369(19) .
C50 C49 1.42(3) .
C50 H212 0.9300 .
C12 C11 1.36(3) .
C12 C13 1.36(2) .
C12 H213 0.9300 .
C13' C12' 1.36(3) .
C13' C14' 1.387(19) .
C13' H214 0.9300 .
C60 C61 1.38(3) .
C60 C59 1.40(2) .
C60 H215 0.9300 .
C102 C101 1.3900 .
C102 C103 1.37(3) .
C102 H216 0.9300 .
C101 C106 1.3900 .
C101 C107 1.50(4) .
C106 C105 1.3900 .
C106 H218 0.9300 .
C105 C104 1.3900 .
C105 H219 0.9300 .
C104 C103 1.31(4) .
C104 H220 0.9300 .
C107 H22A 0.9600 .
C107 H22B 0.9600 .
C107 H22C 0.9600 .
C103 H222 0.9300 .
C114 C113 1.48(2) .
C114 H11A 0.9600 .
C114 H11B 0.9600 .
C114 H11C 0.9600 .
C111 C109 1.472(17) .
C111 H11D 0.9600 .
C111 H11E 0.9600 .
C111 H11F 0.9600 .
C110 C109 1.450(18) .
C110 C108 1.83(4) 2_766
C110 H110 0.9300 .
C112 C113 1.34(5) .
C112 C115 1.78(5) 2_565
C112 H112 0.9300 .
C115 C113 1.48(6) .
C115 C112 1.78(5) 2_565
C115 H115 0.9300 .
C108 C109 1.427(18) .
C108 C110 1.83(4) 2_766
C108 H18' 0.9300 .
Ag3 S5 2.541(4) .
Ag3 P5 2.538(3) .
Ag3 P6 2.556(3) .
Ag3 S6 2.594(3) .
Ag4 P7 2.491(3) .
Ag4 P8 2.495(3) .
Ag4 S7 2.547(3) .
P6 C45' 1.813(11) .
P6 C33' 1.820(12) .
P6 C39' 1.834(11) .
P5 C27' 1.805(11) .
P5 C21' 1.841(11) .
P5 C15' 1.835(11) .
P8 C83' 1.819(12) .
P8 C95' 1.818(12) .
P8 C89' 1.833(12) .
P7 C77' 1.797(13) .
P7 C65' 1.833(13) .
P7 C71' 1.854(12) .
S7 C51' 1.699(12) .
S6 C8' 1.678(13) .
S5 C1' 1.651(13) .
C15' C20' 1.374(15) .
C15' C16' 1.380(16) .
C65' C66' 1.384(17) .
C65' C70' 1.386(17) .
N5 C8' 1.362(15) .
N5 C9' 1.372(16) .
N5 H004 0.8600 .
C20' C19' 1.391(17) .
C20' H005 0.9300 .
C18' C19' 1.37(2) .
C18' C17' 1.421(19) .
C18' H006 0.9300 .
C39' C40' 1.368(16) .
C39' C44' 1.388(15) .
C71' C72' 1.359(18) .
C71' C76' 1.373(17) .
C16' C17' 1.322(17) .
C16' H009 0.9300 .
C33' C34' 1.354(16) .
C33' C38' 1.393(17) .
C78' C79' 1.386(17) .
C78' C77' 1.401(15) .
C78' H011 0.9300 .
C77' C82' 1.390(17) .
C21' C22' 1.366(15) .
C21' C26' 1.393(15) .
C83' C84' 1.391(17) .
C83' C88' 1.404(16) .
C27' C28' 1.379(15) .
C27' C32' 1.370(17) .
C17' H016 0.9300 .
C64' C63' 1.38(2) .
C64' C59' 1.385(16) .
C64' N8 1.414(19) .
N6 C8' 1.365(15) .
N6 C14' 1.388(17) .
N6 H018 0.8600 .
O4 C51' 1.220(14) .
C70' C69' 1.401(17) .
C70' H020 0.9300 .
C95' 100' 1.401(19) .
C95' C96' 1.408(18) .
C34' C35' 1.372(19) .
C34' H022 0.9300 .
C59' N7 1.364(17) .
C59' C60' 1.40(2) .
N8 C58' 1.360(16) .
N8 H024 0.8600 .
C44' C43' 1.374(19) .
C44' H025 0.9300 .
C82' C81' 1.351(18) .
C82' H026 0.9300 .
C32' C31' 1.38(2) .
C32' H027 0.9300 .
C19' H028 0.9300 .
C40' C41' 1.384(18) .
C40' H029 0.9300 .
C22' C23' 1.376(18) .
C22' H030 0.9300 .
C51' C52' 1.526(17) .
C25' C24' 1.36(2) .
C25' C26' 1.387(16) .
C25' H032 0.9300 .
C42' C41' 1.347(19) .
C42' C43' 1.38(2) .
C42' H033 0.9300 .
C98' C97' 1.35(2) .
C98' C99' 1.37(2) .
C98' H034 0.9300 .
N7 C58' 1.339(16) .
N7 H035 0.8600 .
C43' H036 0.9300 .
C38' C37' 1.403(19) .
C38' H037 0.9300 .
C2' C3' 1.390(18) .
C2' C7' 1.383(18) .
C2' C1' 1.499(18) .
C29' C30' 1.37(2) .
C29' C28' 1.397(19) .
C29' H039 0.9300 .
C26' H040 0.9300 .
C28' H041 0.9300 .
C76' C75' 1.38(2) .
C76' H042 0.9300 .
C45' C46' 1.353(16) .
C45' C50' 1.407(17) .
C72' C73' 1.357(19) .
C72' H045 0.9300 .
C23' C24' 1.37(2) .
C23' H046 0.9300 .
C50' C49' 1.37(2) .
C50' H047 0.9300 .
C1' O3 1.209(18) .
C79' C80' 1.38(2) .
C79' H049 0.9300 .
C52' C53' 1.372(17) .
C52' C57' 1.383(17) .
C80' C81' 1.36(2) .
C80' H051 0.9300 .
C66' C67' 1.40(2) .
C66' H052 0.9300 .
C94' C93' 1.37(2) .
C94' C89' 1.394(18) .
C94' H053 0.9300 .
C73' C74' 1.38(2) .
C73' H054 0.9300 .
100' C99' 1.402(19) .
100' H055 0.9300 .
C89' C90' 1.371(18) .
C24' H057 0.9300 .
C35' C36' 1.37(2) .
C35' H058 0.9300 .
C46' C47' 1.379(18) .
C46' H059 0.9300 .
C9' C14' 1.38(2) .
C9' C10' 1.394(18) .
C67' C68' 1.36(3) .
C67' H061 0.9300 .
C61' C62' 1.35(2) .
C61' C60' 1.36(2) .
C61' H062 0.9300 .
C30' C31' 1.34(2) .
C30' H063 0.9300 .
C47' C48' 1.39(2) .
C47' H064 0.9300 .
C7' C6' 1.35(2) .
C7' H065 0.9300 .
C88' C87' 1.387(19) .
C88' H066 0.9300 .
C60' H067 0.9300 .
C75' C74' 1.37(2) .
C75' H068 0.9300 .
C96' C97' 1.41(2) .
C96' H070 0.9300 .
C84' C85' 1.41(2) .
C84' H071 0.9300 .
C99' H072 0.9300 .
C53' C54' 1.369(19) .
C53' H073 0.9300 .
C57' C56' 1.369(18) .
C57' H074 0.9300 .
C63' C62' 1.42(3) .
C63' H075 0.9300 .
C37' C36' 1.35(2) .
C37' H076 0.9300 .
C90' C91' 1.36(2) .
C90' H077 0.9300 .
C41' H078 0.9300 .
C81' H079 0.9300 .
C49' C48' 1.33(2) .
C49' H080 0.9300 .
C36' H081 0.9300 .
C6' C5' 1.39(2) .
C6' H083 0.9300 .
C87' C86' 1.31(2) .
C87' H084 0.9300 .
C10' C11' 1.39(3) .
C10' H085 0.9300 .
C97' H086 0.9300 .
C55' C56' 1.35(2) .
C55' C54' 1.40(2) .
C55' H087 0.9300 .
C31' H088 0.9300 .
C85' C86' 1.37(2) .
C85' H089 0.9300 .
C3' C4' 1.38(2) .
C3' H090 0.9300 .
C92' C93' 1.40(3) .
C92' C91' 1.42(3) .
C92' H091 0.9300 .
C54' H092 0.9300 .
C4' C5' 1.36(2) .
C4' H093 0.9300 .
C62' H094 0.9300 .
C86' H095 0.9300 .
C68' C69' 1.430(16) .
C68' H097 0.9300 .
C56' H098 0.9300 .
C5' H099 0.9300 .
C69' H100 0.9300 .
C48' H101 0.9300 .
C12' C11' 1.38(3) .
C12' H102 0.9300 .
C74' H103 0.9300 .
C91' H104 0.9300 .
C93' H105 0.9300 .
C11' H106 0.9300 .
Ag2 P4 2.535(3) .
Ag2 P3 2.534(3) .
Ag2 S3 2.545(4) .
Ag2 S4 2.596(3) .
Ag1 P1 2.486(3) .
Ag1 P2 2.497(3) .
Ag1 S1 2.621(3) .
Ag1 S2 2.641(4) .
P1 C15 1.810(13) .
P1 C27 1.829(11) .
P1 C21 1.863(12) .
P4 C95 1.807(12) .
P4 C89 1.817(11) .
P4 C83 1.826(11) .
P3 C71 1.830(11) .
P3 C77 1.841(11) .
P3 C65 1.839(11) .
P2 C45 1.796(14) .
P2 C33 1.820(14) .
P2 C39 1.828(14) .
S1 C1 1.712(13) .
S4 C58 1.677(13) .
S2 C8 1.644(16) .
S3 C51 1.663(15) .
N2 C8 1.365(17) .
N2 C14 1.377(17) .
N2 H108 0.8600 .
C79 C80 1.317(18) .
C79 C78 1.494(19) .
C79 H109 0.9300 .
C89 C90 1.385(15) .
C89 C94 1.392(17) .
C71 C72 1.384(16) .
C71 C76 1.397(14) .
C78 C77 1.404(16) .
C78 H12' 0.9300 .
C77 C82 1.380(14) .
C95 C100 1.393(16) .
C95 C96 1.383(18) .
C83 C84 1.393(17) .
C83 C88 1.391(17) .
C27 C32 1.394(16) .
C27 C28 1.394(18) .
C81 C82 1.355(16) .
C81 C80 1.404(18) .
C81 H117 0.9300 .
N3 C58 1.358(15) .
N3 C59 1.377(18) .
N3 H118 0.8600 .
O1 C1 1.236(15) .
C76 C75 1.410(18) .
C76 H120 0.9300 .
C14 C13 1.36(2) .
C14 C9 1.390(19) .
C15 C20 1.408(17) .
C15 C16 1.407(18) .
C90 C91 1.372(19) .
C90 H123 0.9300 .
N1 C8 1.335(16) .
N1 C9 1.35(2) .
N1 H124 0.8600 .
C100 C99 1.346(18) .
C100 H125 0.9300 .
C58 N4 1.347(15) .
C9 C10 1.40(2) .
C82 H128 0.9300 .
C22 C23 1.365(19) .
C22 C21 1.383(18) .
C22 H129 0.9300 .
C21 C26 1.360(16) .
C94 C93 1.356(18) .
C94 H131 0.9300 .
C96 C97 1.395(18) .
C96 H132 0.9300 .
C72 C73 1.387(18) .
C30 C31 1.35(2) .
C30 H135 0.9300 .
C39 C40 1.37(2) .
C39 C44 1.378(18) .
C80 H137 0.9300 .
C74 C73 1.36(2) .
C74 C75 1.39(2) .
C74 H138 0.9300 .
C10 C11 1.41(3) .
C10 H139 0.9300 .
C2 C3 1.358(18) .
C2 C7 1.380(18) .
C2 C1 1.538(17) .
C26 C25 1.397(19) .
C26 H141 0.9300 .
C32 C31 1.380(17) .
C32 H142 0.9300 .
C88 C87 1.38(2) .
C88 H143 0.9300 .
C91 C92 1.34(2) .
C91 H145 0.9300 .
C20 C19 1.369(19) .
C20 H146 0.9300 .
C75 H147 0.9300 .
C66 C67 1.380(17) .
C66 C65 1.386(16) .
C66 H148 0.9300 .
C65 C70 1.397(17) .
C3 C4 1.41(2) .
C3 H150 0.9300 .
C93 C92 1.38(2) .
C93 H151 0.9300 .
N4 C64 1.364(18) .
N4 H152 0.8600 .
C97 C98 1.38(2) .
C97 H153 0.9300 .
C69 C68 1.35(2) .
C69 C70 1.401(17) .
C69 H154 0.9300 .
C67 C68 1.36(2) .
C67 H155 0.9300 .
C31 H156 0.9300 .
C98 C99 1.35(2) .
C98 H157 0.9300 .
C28 H158 0.9300 .
C16 C17 1.376(19) .
C16 H159 0.9300 .
C87 C86 1.39(2) .
C87 H160 0.9300 .
C25 C24 1.35(2) .
C25 H161 0.9300 .
C73 H162 0.9300 .
C33 C38 1.38(2) .
C33 C34 1.38(2) .
C19 C18 1.35(2) .
C19 H164 0.9300 .
C48 C49 1.36(3) .
C48 C47 1.33(3) .
C48 H165 0.9300 .
C68 H166 0.9300 .
C45 C46 1.394(19) .
C99 H168 0.9300 .
C17 C18 1.33(2) .
C17 H169 0.9300 .
C84 C85 1.37(2) .
C84 H170 0.9300 .
C70 H171 0.9300 .
C23 C24 1.40(2) .
C23 H172 0.9300 .
C51 O2 1.135(19) .
C51 C52 1.512(19) .
C18 H174 0.9300 .
C37 C36 1.32(3) .
C37 C38 1.41(2) .
C37 H175 0.9300 .
C41 C40 1.38(2) .
C41 C42 1.39(3) .
C41 H176 0.9300 .
C49 H177 0.9300 .
C63 C64 1.40(2) .
C63 C62 1.39(3) .
C63 H178 0.9300 .
C40 H179 0.9300 .
C53 C52 1.34(2) .
C53 C54 1.38(2) .
C53 H180 0.9300 .
C46 C47 1.36(2) .
C46 H181 0.9300 .
C35 C36 1.37(3) .
C35 C34 1.42(2) .
C35 H182 0.9300 .
C59 C64 1.37(2) .
C86 C85 1.34(2) .
C86 H184 0.9300 .
C34 H185 0.9300 .
C36 H186 0.9300 .
C6 C5 1.37(2) .
C6 C7 1.40(2) .
C6 H187 0.9300 .
C4 C5 1.36(2) .
C4 H188 0.9300 .
C44 C43 1.34(3) .
C44 H189 0.9300 .
C13 H190 0.9300 .
C52 C57 1.43(2) .
C47 H192 0.9300 .
C92 H193 0.9300 .
C11 H194 0.9300 .
C54 C55 1.34(3) .
C54 H195 0.9300 .
C55 C56 1.36(3) .
C55 H196 0.9300 .
C24 H197 0.9300 .
C61 C62 1.37(3) .
C61 H198 0.9300 .
C62 H199 0.9300 .
C7 H200 0.9300 .
C42 C43 1.40(3) .
C42 H201 0.9300 .
C57 C56 1.38(3) .
C57 H202 0.9300 .
C38 H203 0.9300 .
C85 H204 0.9300 .
C56 H205 0.9300 .
C5 H206 0.9300 .
C43 H208 0.9300 .
